data_4319007
loop_
_publ_author_name
'Vincent J. Catalano'
'Mark A. Malwitz'
'Bruce C. Noll'

_publ_contact_author_address
;
Department of Chemistry
University of Nevada
Reno, NV  89557
;
_publ_contact_author_email vjc@unr.edu
_publ_contact_author_name 'Professor Vincent J. Catalano'
_publ_contact_author_phone '775 784 1329'
_publ_section_title
;
 Pd(0) and Pt(0) Metallocryptands Encapsulating a Spinning Mercurous Dimer
;
_journal_name_full 'Inorganic Chemistry'
_journal_page_first 6553
_journal_page_last 6559
_journal_paper_doi 10.1021/ic020439n
_journal_volume 41
_journal_year 2002
_chemical_formula_sum 'C119 H90 Cl2 F12 Hg2 N6 P8 Pt2'
_chemical_formula_weight 2941.99
_chemical_name_common 1
_chemical_name_systematic
; 
? 
;
_space_group_IT_number 14
_symmetry_cell_setting monoclinic
_symmetry_space_group_name_Hall '-P 2yn'
_symmetry_space_group_name_H-M 'P 1 21/n 1'
_atom_sites_solution_hydrogens geom
_atom_sites_solution_primary direct
_atom_sites_solution_secondary difmap
_audit_creation_method SHELXL-97
_cell_angle_alpha 90.00
_cell_angle_beta 99.329(4)
_cell_angle_gamma 90.00
_cell_formula_units_Z 4
_cell_length_a 16.995(4)
_cell_length_b 27.707(6)
_cell_length_c 23.561(5)
_cell_measurement_reflns_used 9125
_cell_measurement_temperature 135(2)
_cell_measurement_theta_max 31.271
_cell_measurement_theta_min 2.403
_cell_volume 10948(4)
_computing_cell_refinement 'Bruker SMART'
_computing_data_collection 'Bruker SMART'
_computing_data_reduction 'Bruker SHELXTL'
_computing_molecular_graphics 'Bruker SHELXTL'
_computing_publication_material 'Bruker SHELXTL'
_computing_structure_refinement 'SHELXL-97 (Sheldrick, 1997)'
_computing_structure_solution 'SHELXS-97 (Sheldrick, 1990)'
_diffrn_ambient_temperature 135(2)
_diffrn_measured_fraction_theta_full 0.984
_diffrn_measured_fraction_theta_max 0.984
_diffrn_measurement_device_type 'CCD area detector'
_diffrn_measurement_method '\w scans'
_diffrn_radiation_monochromator graphite
_diffrn_radiation_source 'fine-focus sealed tube'
_diffrn_radiation_type MoK\a
_diffrn_radiation_wavelength 0.71073
_diffrn_reflns_av_R_equivalents 0.068
_diffrn_reflns_av_sigmaI/netI 0.0627
_diffrn_reflns_limit_h_max 21
_diffrn_reflns_limit_h_min -22
_diffrn_reflns_limit_k_max 36
_diffrn_reflns_limit_k_min 0
_diffrn_reflns_limit_l_max 30
_diffrn_reflns_limit_l_min 0
_diffrn_reflns_number 99964
_diffrn_reflns_theta_full 27.50
_diffrn_reflns_theta_max 27.50
_diffrn_reflns_theta_min 1.77
_exptl_absorpt_coefficient_mu 5.583
_exptl_absorpt_correction_T_max 0.47
_exptl_absorpt_correction_T_min 0.28
_exptl_absorpt_correction_type multi-scan
_exptl_absorpt_process_details 'Blessing, Acta Cryst. (1995) A51, 33-38'
_exptl_crystal_colour orange
_exptl_crystal_density_diffrn 1.785
_exptl_crystal_density_method 'not measured'
_exptl_crystal_description needle
_exptl_crystal_F_000 5696
_exptl_crystal_size_max 0.16
_exptl_crystal_size_mid 0.23
_exptl_crystal_size_min 0.34
_refine_diff_density_max 2.336
_refine_diff_density_min -4.486
_refine_diff_density_rms 0.225
_refine_ls_extinction_method none
_refine_ls_goodness_of_fit_ref 1.042
_refine_ls_hydrogen_treatment mixed
_refine_ls_matrix_type full
_refine_ls_number_parameters 1432
_refine_ls_number_reflns 24741
_refine_ls_number_restraints 0
_refine_ls_restrained_S_all 1.042
_refine_ls_R_factor_all 0.0701
_refine_ls_R_factor_gt 0.0510
_refine_ls_shift/su_max 0.002
_refine_ls_shift/su_mean 0.000
_refine_ls_structure_factor_coef Fsqd
_refine_ls_weighting_details 'calc w=1/[\s^2^(Fo^2^)+(0.0930P)^2^+0.0000P] where P=(Fo^2^+2Fc^2^)/3'
_refine_ls_weighting_scheme calc
_refine_ls_wR_factor_gt 0.1374
_refine_ls_wR_factor_ref 0.1466
_reflns_number_gt 19273
_reflns_number_total 24741
_reflns_threshold_expression >2sigma(I)
_cod_data_source_file ic020439n_2.cif
_cod_data_source_block bc407
_cod_depositor_comments
;
The following automatic conversions were performed:

'_symmetry_cell_setting' value 'Monoclinic' changed to 'monoclinic'
according to the built-in table from CIF Core dictionary named
'cif_core.dic' version 2.4.1 from
2010-06-29.

'_exptl_absorpt_correction_type' value 'Multiscan'
changed to 'multi-scan' according to the built-in table from CIF Core
dictionary named 'cif_core.dic' version 2.4.1 from 2010-06-29.

Automatic conversion script
Id: cif_fix_values 1646 2011-03-28 12:23:43Z adriana 
;
_cod_database_code 4319007

loop_
_symmetry_equiv_pos_as_xyz
'x, y, z'
'-x+1/2, y+1/2, -z+1/2'
'-x, -y, -z'
'x-1/2, -y-1/2, z-1/2'

loop_
_atom_site_label
_atom_site_type_symbol
_atom_site_fract_x
_atom_site_fract_y
_atom_site_fract_z
_atom_site_U_iso_or_equiv
_atom_site_adp_type
_atom_site_occupancy
_atom_site_symmetry_multiplicity
_atom_site_calc_flag
_atom_site_refinement_flags
_atom_site_disorder_assembly
_atom_site_disorder_group
Pt1 Pt 0.797333(14) 0.324539(9) 0.776442(10) 0.01881(7) Uani 1 1 d . . .
Pt2 Pt 0.556023(15) 0.226668(9) 0.737784(10) 0.01936(7) Uani 1 1 d . . .
Hg2 Hg 0.643826(15) 0.300147(9) 0.798778(10) 0.02238(7) Uani 1 1 d . . .
Hg1 Hg 0.691833(15) 0.267964(9) 0.700048(10) 0.02274(7) Uani 1 1 d . . .
N1 N 0.7325(3) 0.3167(2) 0.6220(2) 0.0222(12) Uani 1 1 d . . .
N2 N 0.6508(3) 0.2328(2) 0.6070(2) 0.0236(12) Uani 1 1 d . . .
N3 N 0.6555(3) 0.3631(2) 0.8696(2) 0.0217(11) Uani 1 1 d . . .
N4 N 0.5128(3) 0.3395(2) 0.8040(2) 0.0237(12) Uani 1 1 d . . .
N5 N 0.8397(3) 0.2046(2) 0.8279(2) 0.0241(12) Uani 1 1 d . . .
N6 N 0.6977(3) 0.1757(2) 0.8560(2) 0.0243(12) Uani 1 1 d . . .
C1 C 0.7705(4) 0.3585(3) 0.6314(3) 0.0262(15) Uani 1 1 d . . .
C2 C 0.8051(5) 0.3810(3) 0.5881(3) 0.0317(16) Uani 1 1 d . . .
H2A H 0.8340 0.4103 0.5957 0.038 Uiso 1 1 calc R . .
C3 C 0.7968(5) 0.3599(3) 0.5336(3) 0.0355(17) Uani 1 1 d . . .
H3A H 0.8198 0.3748 0.5039 0.043 Uiso 1 1 calc R . .
C4 C 0.7546(5) 0.3170(3) 0.5231(3) 0.0311(16) Uani 1 1 d . . .
C5 C 0.7234(4) 0.2964(3) 0.5688(3) 0.0248(14) Uani 1 1 d . . .
C6 C 0.6788(4) 0.2524(2) 0.5614(3) 0.0240(14) Uani 1 1 d . . .
C7 C 0.6615(5) 0.2310(3) 0.5056(3) 0.0315(17) Uani 1 1 d . . .
C8 C 0.6137(5) 0.1895(3) 0.4994(3) 0.0304(16) Uani 1 1 d . . .
H8A H 0.6023 0.1736 0.4633 0.037 Uiso 1 1 calc R . .
C9 C 0.5836(4) 0.1721(3) 0.5459(3) 0.0273(15) Uani 1 1 d . . .
H9A H 0.5486 0.1452 0.5413 0.033 Uiso 1 1 calc R . .
C10 C 0.6039(4) 0.1939(3) 0.6008(3) 0.0237(14) Uani 1 1 d . . .
C11 C 0.7389(6) 0.2941(3) 0.4678(3) 0.043(2) Uani 1 1 d . . .
H11A H 0.7600 0.3077 0.4364 0.052 Uiso 1 1 calc R . .
C12 C 0.6947(5) 0.2534(3) 0.4597(3) 0.041(2) Uani 1 1 d . . .
H12A H 0.6852 0.2392 0.4226 0.049 Uiso 1 1 calc R . .
C13 C 0.7276(4) 0.3760(2) 0.8976(3) 0.0224(13) Uani 1 1 d . . .
C14 C 0.7340(4) 0.4110(3) 0.9405(3) 0.0307(16) Uani 1 1 d . . .
H14A H 0.7850 0.4194 0.9611 0.037 Uiso 1 1 calc R . .
C15 C 0.6671(4) 0.4334(3) 0.9530(3) 0.0336(17) Uani 1 1 d . . .
H15A H 0.6718 0.4573 0.9822 0.040 Uiso 1 1 calc R . .
C16 C 0.5914(4) 0.4212(3) 0.9228(3) 0.0277(15) Uani 1 1 d . . .
C17 C 0.5886(4) 0.3857(3) 0.8802(3) 0.0252(14) Uani 1 1 d . . .
C18 C 0.5126(4) 0.3732(2) 0.8458(3) 0.0226(13) Uani 1 1 d . . .
C19 C 0.4437(4) 0.3966(3) 0.8551(3) 0.0282(15) Uani 1 1 d . . .
C20 C 0.3729(4) 0.3825(3) 0.8205(3) 0.0331(17) Uani 1 1 d . . .
H20A H 0.3240 0.3968 0.8261 0.040 Uiso 1 1 calc R . .
C21 C 0.3728(4) 0.3482(3) 0.7784(3) 0.0282(15) Uani 1 1 d . . .
H21A H 0.3243 0.3384 0.7555 0.034 Uiso 1 1 calc R . .
C22 C 0.4461(4) 0.3279(2) 0.7699(3) 0.0237(14) Uani 1 1 d . . .
C23 C 0.5173(5) 0.4447(3) 0.9312(3) 0.0351(17) Uani 1 1 d . . .
H23A H 0.5187 0.4693 0.9595 0.042 Uiso 1 1 calc R . .
C24 C 0.4481(4) 0.4325(3) 0.9000(4) 0.0355(18) Uani 1 1 d . . .
H24A H 0.4005 0.4475 0.9073 0.043 Uiso 1 1 calc R . .
C25 C 0.9084(4) 0.2186(3) 0.8129(3) 0.0261(14) Uani 1 1 d . . .
C26 C 0.9817(5) 0.1947(3) 0.8321(3) 0.0357(18) Uani 1 1 d . . .
H26A H 1.0295 0.2051 0.8199 0.043 Uiso 1 1 calc R . .
C27 C 0.9819(5) 0.1557(3) 0.8688(3) 0.0359(18) Uani 1 1 d . . .
H27A H 1.0303 0.1395 0.8831 0.043 Uiso 1 1 calc R . .
C28 C 0.9094(4) 0.1404(3) 0.8850(3) 0.0292(15) Uani 1 1 d . . .
C29 C 0.8404(4) 0.1661(2) 0.8635(3) 0.0227(14) Uani 1 1 d . . .
C30 C 0.7638(4) 0.1502(3) 0.8789(3) 0.0278(15) Uani 1 1 d . . .
C31 C 0.7615(5) 0.1097(3) 0.9140(3) 0.0320(16) Uani 1 1 d . . .
C32 C 0.6876(5) 0.0938(3) 0.9232(4) 0.044(2) Uani 1 1 d . . .
H32A H 0.6837 0.0666 0.9472 0.053 Uiso 1 1 calc R . .
C33 C 0.6198(5) 0.1172(3) 0.8980(3) 0.0375(18) Uani 1 1 d . . .
H33A H 0.5685 0.1055 0.9021 0.045 Uiso 1 1 calc R . .
C34 C 0.6283(4) 0.1590(3) 0.8657(3) 0.0259(15) Uani 1 1 d . . .
C35 C 0.9055(5) 0.0992(3) 0.9220(3) 0.0345(17) Uani 1 1 d . . .
H35A H 0.9528 0.0820 0.9365 0.041 Uiso 1 1 calc R . .
C36 C 0.8362(5) 0.0850(3) 0.9358(3) 0.0404(19) Uani 1 1 d . . .
H36A H 0.8353 0.0581 0.9606 0.048 Uiso 1 1 calc R . .
C37 C 0.6855(4) 0.4206(3) 0.6964(3) 0.0272(15) Uani 1 1 d . . .
C38 C 0.6450(4) 0.4264(3) 0.7425(3) 0.0296(16) Uani 1 1 d . . .
H38A H 0.6606 0.4081 0.7765 0.036 Uiso 1 1 calc R . .
C39 C 0.5820(5) 0.4588(3) 0.7397(4) 0.0367(18) Uani 1 1 d . . .
H39A H 0.5549 0.4622 0.7717 0.044 Uiso 1 1 calc R . .
C40 C 0.5586(5) 0.4860(3) 0.6908(4) 0.044(2) Uani 1 1 d . . .
H40A H 0.5167 0.5088 0.6893 0.053 Uiso 1 1 calc R . .
C41 C 0.5972(5) 0.4795(3) 0.6436(4) 0.043(2) Uani 1 1 d . . .
H41A H 0.5798 0.4971 0.6093 0.052 Uiso 1 1 calc R . .
C42 C 0.6614(5) 0.4473(3) 0.6460(3) 0.0374(18) Uani 1 1 d . . .
H42A H 0.6883 0.4438 0.6139 0.045 Uiso 1 1 calc R . .
C43 C 0.8546(4) 0.4264(3) 0.7070(3) 0.0247(14) Uani 1 1 d . . .
C44 C 0.8433(5) 0.4760(3) 0.7092(3) 0.0309(16) Uani 1 1 d . . .
H44A H 0.7911 0.4885 0.7081 0.037 Uiso 1 1 calc R . .
C45 C 0.9084(5) 0.5077(3) 0.7128(4) 0.043(2) Uani 1 1 d . . .
H45A H 0.8999 0.5415 0.7144 0.051 Uiso 1 1 calc R . .
C46 C 0.9845(5) 0.4900(4) 0.7142(4) 0.051(2) Uani 1 1 d . . .
H46A H 1.0289 0.5113 0.7175 0.062 Uiso 1 1 calc R . .
C47 C 0.9950(5) 0.4398(4) 0.7104(4) 0.049(2) Uani 1 1 d . . .
H47A H 1.0466 0.4268 0.7099 0.059 Uiso 1 1 calc R . .
C48 C 0.9310(4) 0.4097(3) 0.7075(3) 0.0335(17) Uani 1 1 d . . .
H48A H 0.9395 0.3759 0.7058 0.040 Uiso 1 1 calc R . .
C49 C 0.4798(4) 0.1408(2) 0.6362(3) 0.0224(13) Uani 1 1 d . . .
C50 C 0.4675(4) 0.0919(3) 0.6452(3) 0.0299(16) Uani 1 1 d . . .
H50A H 0.5091 0.0730 0.6661 0.036 Uiso 1 1 calc R . .
C51 C 0.3934(5) 0.0703(3) 0.6236(3) 0.0353(18) Uani 1 1 d . . .
H51A H 0.3848 0.0369 0.6298 0.042 Uiso 1 1 calc R . .
C52 C 0.3331(5) 0.0986(3) 0.5930(3) 0.0379(19) Uani 1 1 d . . .
H52A H 0.2829 0.0846 0.5784 0.046 Uiso 1 1 calc R . .
C53 C 0.3461(4) 0.1469(3) 0.5839(3) 0.0364(18) Uani 1 1 d . . .
H53A H 0.3050 0.1658 0.5625 0.044 Uiso 1 1 calc R . .
C54 C 0.4180(4) 0.1681(3) 0.6056(3) 0.0291(15) Uani 1 1 d . . .
H54A H 0.4257 0.2015 0.5997 0.035 Uiso 1 1 calc R . .
C55 C 0.6461(4) 0.1225(2) 0.6823(3) 0.0230(14) Uani 1 1 d . . .
C56 C 0.6978(4) 0.1233(3) 0.7338(3) 0.0265(15) Uani 1 1 d . . .
H56A H 0.6925 0.1478 0.7611 0.032 Uiso 1 1 calc R . .
C57 C 0.7574(4) 0.0891(3) 0.7465(3) 0.0314(16) Uani 1 1 d . . .
H57A H 0.7927 0.0903 0.7821 0.038 Uiso 1 1 calc R . .
C58 C 0.7653(5) 0.0529(3) 0.7066(3) 0.0347(17) Uani 1 1 d . . .
H58A H 0.8059 0.0292 0.7151 0.042 Uiso 1 1 calc R . .
C59 C 0.7135(4) 0.0515(3) 0.6543(3) 0.0321(16) Uani 1 1 d . . .
H59A H 0.7186 0.0268 0.6271 0.039 Uiso 1 1 calc R . .
C60 C 0.6554(4) 0.0857(3) 0.6423(3) 0.0279(15) Uani 1 1 d . . .
H60A H 0.6206 0.0848 0.6064 0.033 Uiso 1 1 calc R . .
C61 C 0.8885(4) 0.3931(2) 0.8950(3) 0.0230(13) Uani 1 1 d . . .
C62 C 0.9322(4) 0.3944(3) 0.9508(3) 0.0293(16) Uani 1 1 d . . .
H62A H 0.9251 0.3698 0.9776 0.035 Uiso 1 1 calc R . .
C63 C 0.9859(5) 0.4315(3) 0.9671(3) 0.0346(18) Uani 1 1 d . . .
H63A H 1.0151 0.4324 1.0051 0.041 Uiso 1 1 calc R . .
C64 C 0.9971(5) 0.4677(3) 0.9278(3) 0.0348(17) Uani 1 1 d . . .
H64A H 1.0350 0.4926 0.9384 0.042 Uiso 1 1 calc R . .
C65 C 0.9521(5) 0.4667(3) 0.8733(3) 0.0340(17) Uani 1 1 d . . .
H65A H 0.9578 0.4919 0.8469 0.041 Uiso 1 1 calc R . .
C66 C 0.8989(4) 0.4295(3) 0.8567(3) 0.0298(16) Uani 1 1 d . . .
H66A H 0.8693 0.4290 0.8188 0.036 Uiso 1 1 calc R . .
C67 C 0.8374(4) 0.2991(2) 0.9254(3) 0.0250(14) Uani 1 1 d . . .
C68 C 0.9136(4) 0.2779(3) 0.9348(3) 0.0287(15) Uani 1 1 d . . .
H68A H 0.9540 0.2903 0.9154 0.034 Uiso 1 1 calc R . .
C69 C 0.9307(5) 0.2388(3) 0.9724(3) 0.0347(17) Uani 1 1 d . . .
H69A H 0.9829 0.2254 0.9792 0.042 Uiso 1 1 calc R . .
C70 C 0.8718(5) 0.2200(3) 0.9994(3) 0.0359(18) Uani 1 1 d . . .
H70A H 0.8831 0.1931 1.0245 0.043 Uiso 1 1 calc R . .
C71 C 0.7963(5) 0.2397(3) 0.9904(3) 0.0365(18) Uani 1 1 d . . .
H71A H 0.7560 0.2264 1.0092 0.044 Uiso 1 1 calc R . .
C72 C 0.7790(5) 0.2791(3) 0.9539(3) 0.0324(17) Uani 1 1 d . . .
H72A H 0.7270 0.2925 0.9482 0.039 Uiso 1 1 calc R . .
C73 C 0.3584(4) 0.2612(3) 0.6908(3) 0.0287(16) Uani 1 1 d . . .
C74 C 0.3364(4) 0.2216(3) 0.7208(4) 0.0340(17) Uani 1 1 d . . .
H74A H 0.3728 0.2089 0.7521 0.041 Uiso 1 1 calc R . .
C75 C 0.2612(5) 0.1999(3) 0.7056(4) 0.045(2) Uani 1 1 d . . .
H75A H 0.2473 0.1727 0.7263 0.054 Uiso 1 1 calc R . .
C76 C 0.2079(5) 0.2181(4) 0.6609(4) 0.054(3) Uani 1 1 d . . .
H76A H 0.1572 0.2033 0.6502 0.065 Uiso 1 1 calc R . .
C77 C 0.2284(5) 0.2582(4) 0.6314(4) 0.056(3) Uani 1 1 d . . .
H77A H 0.1909 0.2714 0.6011 0.068 Uiso 1 1 calc R . .
C78 C 0.3036(5) 0.2794(4) 0.6457(4) 0.046(2) Uani 1 1 d . . .
H78A H 0.3174 0.3064 0.6245 0.056 Uiso 1 1 calc R . .
C79 C 0.4688(4) 0.3294(2) 0.6557(3) 0.0251(14) Uani 1 1 d . . .
C80 C 0.4273(5) 0.3729(3) 0.6501(4) 0.043(2) Uani 1 1 d . . .
H80A H 0.3920 0.3802 0.6763 0.051 Uiso 1 1 calc R . .
C81 C 0.4361(6) 0.4057(3) 0.6074(4) 0.048(2) Uani 1 1 d . . .
H81A H 0.4070 0.4351 0.6046 0.057 Uiso 1 1 calc R . .
C82 C 0.4876(5) 0.3958(3) 0.5684(4) 0.0406(19) Uani 1 1 d . . .
H82A H 0.4941 0.4183 0.5391 0.049 Uiso 1 1 calc R . .
C83 C 0.5284(5) 0.3532(3) 0.5732(3) 0.0341(17) Uani 1 1 d . . .
H83A H 0.5638 0.3461 0.5470 0.041 Uiso 1 1 calc R . .
C84 C 0.5186(4) 0.3199(3) 0.6162(3) 0.0265(15) Uani 1 1 d . . .
H84A H 0.5468 0.2902 0.6183 0.032 Uiso 1 1 calc R . .
C85 C 0.9999(4) 0.2945(3) 0.7763(3) 0.0255(14) Uani 1 1 d . . .
C86 C 1.0651(5) 0.2744(3) 0.7541(4) 0.0385(19) Uani 1 1 d . . .
H86A H 1.0558 0.2483 0.7277 0.046 Uiso 1 1 calc R . .
C87 C 1.1399(5) 0.2911(4) 0.7694(5) 0.051(2) Uani 1 1 d . . .
H87A H 1.1822 0.2774 0.7529 0.061 Uiso 1 1 calc R . .
C88 C 1.1558(5) 0.3288(3) 0.8094(4) 0.044(2) Uani 1 1 d . . .
H88A H 1.2090 0.3394 0.8216 0.053 Uiso 1 1 calc R . .
C89 C 1.0929(4) 0.3507(3) 0.8314(4) 0.0358(18) Uani 1 1 d . . .
H89A H 1.1025 0.3771 0.8574 0.043 Uiso 1 1 calc R . .
C90 C 1.0151(4) 0.3329(3) 0.8144(3) 0.0292(15) Uani 1 1 d . . .
H90A H 0.9721 0.3474 0.8293 0.035 Uiso 1 1 calc R . .
C91 C 0.8877(4) 0.2411(3) 0.6934(3) 0.0295(15) Uani 1 1 d . . .
C92 C 0.8460(4) 0.1974(3) 0.6848(4) 0.0322(16) Uani 1 1 d . . .
H92A H 0.8277 0.1822 0.7163 0.039 Uiso 1 1 calc R . .
C93 C 0.8306(5) 0.1756(3) 0.6295(4) 0.0369(18) Uani 1 1 d . . .
H93A H 0.8020 0.1461 0.6241 0.044 Uiso 1 1 calc R . .
C94 C 0.8572(5) 0.1975(3) 0.5840(3) 0.0363(18) Uani 1 1 d . . .
H94A H 0.8466 0.1832 0.5468 0.044 Uiso 1 1 calc R . .
C95 C 0.9002(5) 0.2407(3) 0.5923(3) 0.041(2) Uani 1 1 d . . .
H95A H 0.9187 0.2557 0.5606 0.050 Uiso 1 1 calc R . .
C96 C 0.9161(5) 0.2619(3) 0.6468(3) 0.0353(18) Uani 1 1 d . . .
H96A H 0.9466 0.2907 0.6522 0.042 Uiso 1 1 calc R . .
C97 C 0.4602(4) 0.1510(3) 0.8267(3) 0.0288(15) Uani 1 1 d . . .
C98 C 0.4214(5) 0.1442(3) 0.8747(3) 0.0380(19) Uani 1 1 d . . .
H98A H 0.4385 0.1615 0.9093 0.046 Uiso 1 1 calc R . .
C99 C 0.3584(5) 0.1123(3) 0.8714(4) 0.041(2) Uani 1 1 d . . .
H99A H 0.3320 0.1082 0.9037 0.049 Uiso 1 1 calc R . .
C100 C 0.3334(5) 0.0864(3) 0.8225(4) 0.043(2) Uani 1 1 d . . .
H10A H 0.2894 0.0650 0.8207 0.052 Uiso 1 1 calc R . .
C101 C 0.3721(5) 0.0912(3) 0.7754(3) 0.0368(18) Uani 1 1 d . . .
H10B H 0.3562 0.0725 0.7418 0.044 Uiso 1 1 calc R . .
C102 C 0.4343(5) 0.1239(3) 0.7781(3) 0.0318(16) Uani 1 1 d . . .
H10C H 0.4599 0.1278 0.7455 0.038 Uiso 1 1 calc R . .
C103 C 0.5220(4) 0.2357(3) 0.8833(3) 0.0253(14) Uani 1 1 d . . .
C104 C 0.4461(5) 0.2569(3) 0.8801(3) 0.0366(18) Uani 1 1 d . . .
H10D H 0.4054 0.2488 0.8490 0.044 Uiso 1 1 calc R . .
C105 C 0.4294(6) 0.2895(3) 0.9215(4) 0.045(2) Uani 1 1 d . . .
H10E H 0.3775 0.3028 0.9192 0.055 Uiso 1 1 calc R . .
C106 C 0.4891(6) 0.3023(3) 0.9657(4) 0.048(2) Uani 1 1 d . . .
H10F H 0.4786 0.3251 0.9936 0.057 Uiso 1 1 calc R . .
C107 C 0.5643(6) 0.2820(4) 0.9698(4) 0.047(2) Uani 1 1 d . . .
H10G H 0.6052 0.2911 1.0003 0.056 Uiso 1 1 calc R . .
C108 C 0.5801(5) 0.2482(3) 0.9291(3) 0.0378(19) Uani 1 1 d . . .
H10H H 0.6313 0.2337 0.9329 0.045 Uiso 1 1 calc R . .
C8S C 0.4700(9) 0.0128(5) 0.9442(6) 0.079(4) Uani 1 1 d . . .
H8SA H 0.4492 0.0220 0.9059 0.095 Uiso 1 1 calc R . .
C9S C 0.4210(8) 0.0163(5) 0.9860(6) 0.079(4) Uani 1 1 d . . .
H9SA H 0.3676 0.0271 0.9757 0.095 Uiso 1 1 calc R . .
C7S C 0.5503(8) -0.0039(4) 0.9570(6) 0.071(3) Uani 1 1 d . . .
H7SA H 0.5829 -0.0065 0.9280 0.085 Uiso 1 1 calc R . .
C1S C 0.2811(6) 0.9458(4) 0.7704(5) 0.065(3) Uani 1 1 d . . .
H1SA H 0.3178 0.9217 0.7866 0.078 Uiso 1 1 calc R . .
C2S C 0.2233(6) 0.9601(4) 0.7995(4) 0.060(3) Uani 1 1 d . . .
H2SA H 0.2202 0.9466 0.8361 0.072 Uiso 1 1 calc R . .
C3S C 0.1695(7) 0.9938(5) 0.7764(5) 0.073(4) Uani 1 1 d . . .
H3SA H 0.1285 1.0038 0.7968 0.088 Uiso 1 1 calc R . .
C4S C 0.1747(8) 1.0134(5) 0.7235(6) 0.081(4) Uani 1 1 d . . .
H4SA H 0.1376 1.0372 0.7069 0.097 Uiso 1 1 calc R . .
C5S C 0.2359(7) 0.9974(5) 0.6946(5) 0.069(3) Uani 1 1 d . . .
H5SA H 0.2399 1.0100 0.6577 0.082 Uiso 1 1 calc R . .
C6S C 0.2883(6) 0.9649(4) 0.7185(5) 0.061(3) Uani 1 1 d . . .
H6SA H 0.3307 0.9550 0.6994 0.074 Uiso 1 1 calc R . .
C10S C 0.5471(17) 0.1202(9) 0.0614(15) 0.104(11) Uani 0.50 1 d P . .
H10I H 0.5116 0.1178 0.0907 0.125 Uiso 0.50 1 calc PR . .
H10J H 0.5275 0.0963 0.0312 0.125 Uiso 0.50 1 calc PR . .
C11S C 0.6168(17) 0.1053(10) 0.0859(14) 0.124(15) Uani 0.50 1 d P . .
H11B H 0.6136 0.0696 0.0848 0.149 Uiso 0.50 1 calc PR . .
H11C H 0.6204 0.1144 0.1269 0.149 Uiso 0.50 1 calc PR . .
C12S C 0.4911(8) 0.4058(7) 0.0929(6) 0.037(4) Uani 0.50 1 d P . .
H12B H 0.4541 0.3930 0.0619 0.044 Uiso 0.50 1 calc PR . .
C13S C 0.4646(10) 0.4252(6) 0.1427(8) 0.043(4) Uani 0.50 1 d P . .
H13A H 0.4287 0.4517 0.1397 0.052 Uiso 0.50 1 calc PR . .
Cl1 Cl 0.5316(3) 0.17368(16) 0.0316(2) 0.0483(11) Uani 0.50 1 d P . .
Cl2 Cl 0.7086(3) 0.11889(18) 0.0687(2) 0.0569(13) Uani 0.50 1 d P . .
Cl3 Cl 0.5892(3) 0.4062(2) 0.0905(2) 0.0600(14) Uani 0.50 1 d P . .
Cl4 Cl 0.4996(4) 0.3990(3) 0.2087(2) 0.080(2) Uani 0.50 1 d P . .
F1 F 0.0918(3) 0.0480(2) 0.8955(2) 0.0626(16) Uani 1 1 d . . .
F2 F 0.2150(3) 0.0367(2) 1.0128(2) 0.0586(15) Uani 1 1 d . . .
F3 F 0.2190(4) 0.0726(3) 0.9287(3) 0.0715(19) Uani 1 1 d . . .
F4 F 0.0893(4) 0.0112(2) 0.9808(3) 0.0688(17) Uani 1 1 d . . .
F5 F 0.1894(3) -0.0064(2) 0.9320(3) 0.0705(18) Uani 1 1 d . . .
F6 F 0.1189(4) 0.0904(2) 0.9778(3) 0.0596(15) Uani 1 1 d . . .
F7 F 0.2800(19) 0.4762(8) 0.9416(10) 0.140(13) Uani 0.50 1 d P . .
F7A F 0.3033(13) 0.4758(6) 0.9571(10) 0.099(10) Uani 0.50 1 d P . .
F8 F 0.2438(17) 0.3945(7) 1.0297(7) 0.130(9) Uani 0.50 1 d P . .
F8A F 0.1855(12) 0.4038(6) 0.9987(9) 0.093(6) Uani 0.50 1 d P . .
F9 F 0.2011(4) 0.4790(3) 1.0059(3) 0.081(2) Uani 1 1 d . . .
F10 F 0.3074(17) 0.3947(11) 0.9598(16) 0.090(10) Uani 0.50 1 d P . .
F10A F 0.2777(16) 0.4006(12) 0.9389(15) 0.084(10) Uani 0.50 1 d P . .
F11 F 0.3137(7) 0.4428(4) 1.0316(5) 0.163(5) Uani 1 1 d . . .
F12 F 0.1790(9) 0.4476(8) 0.9168(6) 0.084(5) Uani 0.50 1 d P . .
F12A F 0.1761(13) 0.4154(8) 0.9454(12) 0.131(10) Uani 0.50 1 d P . .
P1 P 0.77404(10) 0.38222(6) 0.70540(7) 0.0221(3) Uani 1 1 d . . .
P2 P 0.57260(10) 0.17132(6) 0.66748(7) 0.0204(3) Uani 1 1 d . . .
P3 P 0.81326(10) 0.34672(6) 0.87165(7) 0.0199(3) Uani 1 1 d . . .
P4 P 0.45950(10) 0.28519(6) 0.71171(7) 0.0217(3) Uani 1 1 d . . .
P5 P 0.89755(11) 0.27034(6) 0.76400(8) 0.0233(4) Uani 1 1 d . . .
P6 P 0.54275(11) 0.19372(7) 0.82690(7) 0.0237(4) Uani 1 1 d . . .
P7 P 0.15370(12) 0.04217(8) 0.95439(9) 0.0334(4) Uani 1 1 d . . .
P8 P 0.24722(16) 0.43751(10) 0.97812(11) 0.0510(6) Uani 1 1 d . . .

loop_
_atom_site_aniso_label
_atom_site_aniso_U_11
_atom_site_aniso_U_22
_atom_site_aniso_U_33
_atom_site_aniso_U_23
_atom_site_aniso_U_13
_atom_site_aniso_U_12
Pt1 0.01987(13) 0.01649(13) 0.02037(12) 0.00045(9) 0.00417(9) 0.00017(9)
Pt2 0.02095(13) 0.01661(13) 0.02078(12) -0.00088(9) 0.00414(9) -0.00021(9)
Hg2 0.02073(13) 0.02224(14) 0.02508(13) -0.00600(9) 0.00641(10) -0.00307(9)
Hg1 0.02514(14) 0.02328(14) 0.02069(12) -0.00298(9) 0.00636(10) -0.00512(10)
N1 0.026(3) 0.019(3) 0.022(3) 0.003(2) 0.004(2) -0.002(2)
N2 0.028(3) 0.023(3) 0.019(3) -0.003(2) 0.001(2) 0.002(2)
N3 0.026(3) 0.016(3) 0.024(3) -0.005(2) 0.006(2) 0.001(2)
N4 0.019(3) 0.019(3) 0.033(3) -0.002(2) 0.006(2) 0.001(2)
N5 0.022(3) 0.023(3) 0.027(3) 0.000(2) 0.004(2) 0.000(2)
N6 0.027(3) 0.022(3) 0.024(3) 0.000(2) 0.004(2) -0.003(2)
C1 0.028(4) 0.025(4) 0.027(3) 0.008(3) 0.009(3) 0.000(3)
C2 0.038(4) 0.026(4) 0.031(4) 0.005(3) 0.008(3) -0.005(3)
C3 0.045(5) 0.031(4) 0.033(4) 0.006(3) 0.013(3) -0.004(3)
C4 0.042(4) 0.028(4) 0.025(3) 0.004(3) 0.010(3) 0.003(3)
C5 0.030(4) 0.021(4) 0.023(3) 0.001(3) 0.006(3) 0.002(3)
C6 0.035(4) 0.019(3) 0.019(3) -0.003(3) 0.006(3) 0.001(3)
C7 0.042(4) 0.032(4) 0.021(3) 0.004(3) 0.007(3) -0.001(3)
C8 0.041(4) 0.020(4) 0.030(4) -0.006(3) 0.004(3) 0.003(3)
C9 0.028(4) 0.025(4) 0.028(3) -0.003(3) 0.000(3) 0.000(3)
C10 0.026(3) 0.025(4) 0.021(3) 0.000(3) 0.003(3) 0.003(3)
C11 0.065(6) 0.045(5) 0.024(4) 0.003(3) 0.017(4) -0.009(4)
C12 0.060(6) 0.040(5) 0.023(3) 0.000(3) 0.010(4) -0.006(4)
C13 0.026(3) 0.020(3) 0.022(3) -0.002(3) 0.006(3) -0.003(3)
C14 0.029(4) 0.031(4) 0.032(4) -0.006(3) 0.006(3) -0.003(3)
C15 0.032(4) 0.034(4) 0.038(4) -0.014(3) 0.013(3) -0.003(3)
C16 0.025(4) 0.025(4) 0.035(4) -0.005(3) 0.011(3) -0.003(3)
C17 0.024(3) 0.026(4) 0.026(3) -0.005(3) 0.009(3) -0.005(3)
C18 0.023(3) 0.019(3) 0.028(3) 0.001(3) 0.010(3) 0.002(3)
C19 0.025(4) 0.029(4) 0.034(4) -0.005(3) 0.013(3) -0.003(3)
C20 0.023(4) 0.034(4) 0.045(4) -0.007(3) 0.012(3) 0.003(3)
C21 0.018(3) 0.031(4) 0.035(4) -0.002(3) 0.003(3) 0.004(3)
C22 0.022(3) 0.019(3) 0.030(3) 0.000(3) 0.003(3) 0.005(3)
C23 0.032(4) 0.039(5) 0.037(4) -0.012(3) 0.014(3) -0.003(3)
C24 0.024(4) 0.034(4) 0.051(5) -0.012(4) 0.013(3) 0.006(3)
C25 0.024(3) 0.020(3) 0.035(4) 0.005(3) 0.005(3) 0.002(3)
C26 0.028(4) 0.037(5) 0.044(4) 0.008(4) 0.011(3) 0.004(3)
C27 0.028(4) 0.037(5) 0.042(4) 0.003(3) 0.002(3) 0.007(3)
C28 0.034(4) 0.023(4) 0.029(4) -0.001(3) 0.001(3) 0.000(3)
C29 0.026(3) 0.020(3) 0.020(3) -0.003(2) -0.003(3) 0.002(3)
C30 0.033(4) 0.024(4) 0.024(3) 0.003(3) -0.002(3) -0.002(3)
C31 0.035(4) 0.029(4) 0.031(4) 0.005(3) 0.004(3) -0.003(3)
C32 0.044(5) 0.039(5) 0.049(5) 0.023(4) 0.005(4) -0.002(4)
C33 0.034(4) 0.038(5) 0.040(4) 0.015(4) 0.006(3) -0.006(3)
C34 0.030(4) 0.024(4) 0.022(3) 0.007(3) 0.001(3) -0.008(3)
C35 0.038(4) 0.027(4) 0.038(4) 0.010(3) 0.006(3) 0.009(3)
C36 0.050(5) 0.030(4) 0.037(4) 0.014(3) -0.003(4) 0.006(4)
C37 0.024(3) 0.019(3) 0.037(4) 0.001(3) -0.001(3) -0.001(3)
C38 0.022(3) 0.023(4) 0.044(4) 0.002(3) 0.003(3) -0.002(3)
C39 0.029(4) 0.035(4) 0.048(5) 0.006(4) 0.010(3) 0.003(3)
C40 0.027(4) 0.032(5) 0.073(6) 0.010(4) 0.003(4) 0.006(3)
C41 0.032(4) 0.037(5) 0.057(5) 0.015(4) -0.005(4) 0.005(4)
C42 0.040(4) 0.037(5) 0.033(4) 0.006(3) -0.003(3) 0.003(4)
C43 0.026(3) 0.025(4) 0.023(3) 0.003(3) 0.002(3) -0.007(3)
C44 0.033(4) 0.029(4) 0.029(4) 0.002(3) 0.001(3) -0.008(3)
C45 0.049(5) 0.029(4) 0.049(5) 0.005(4) 0.002(4) -0.016(4)
C46 0.044(5) 0.049(6) 0.063(6) 0.001(5) 0.015(4) -0.026(4)
C47 0.031(4) 0.053(6) 0.067(6) 0.007(5) 0.013(4) -0.007(4)
C48 0.026(4) 0.029(4) 0.047(4) 0.003(3) 0.012(3) -0.003(3)
C49 0.023(3) 0.023(3) 0.021(3) -0.005(3) 0.002(3) -0.004(3)
C50 0.028(4) 0.027(4) 0.035(4) -0.005(3) 0.005(3) 0.001(3)
C51 0.041(4) 0.025(4) 0.043(4) -0.011(3) 0.017(4) -0.012(3)
C52 0.028(4) 0.050(5) 0.036(4) -0.009(4) 0.004(3) -0.009(4)
C53 0.021(4) 0.050(5) 0.037(4) -0.002(4) 0.001(3) 0.002(3)
C54 0.034(4) 0.029(4) 0.024(3) 0.002(3) 0.006(3) -0.002(3)
C55 0.026(3) 0.013(3) 0.031(3) -0.001(3) 0.009(3) -0.004(3)
C56 0.029(4) 0.021(4) 0.030(3) 0.005(3) 0.004(3) 0.000(3)
C57 0.028(4) 0.018(4) 0.046(4) 0.006(3) -0.001(3) 0.003(3)
C58 0.031(4) 0.025(4) 0.049(4) 0.004(3) 0.007(3) 0.006(3)
C59 0.029(4) 0.027(4) 0.041(4) -0.002(3) 0.010(3) 0.002(3)
C60 0.032(4) 0.020(3) 0.032(4) -0.002(3) 0.004(3) 0.001(3)
C61 0.022(3) 0.020(3) 0.028(3) -0.002(3) 0.005(3) 0.000(3)
C62 0.033(4) 0.025(4) 0.027(3) 0.006(3) -0.003(3) -0.006(3)
C63 0.032(4) 0.031(4) 0.035(4) -0.001(3) -0.012(3) -0.007(3)
C64 0.035(4) 0.021(4) 0.045(4) 0.003(3) -0.003(3) -0.002(3)
C65 0.048(5) 0.020(4) 0.034(4) 0.007(3) 0.007(3) -0.011(3)
C66 0.036(4) 0.026(4) 0.026(3) 0.005(3) 0.001(3) -0.002(3)
C67 0.032(4) 0.017(3) 0.024(3) 0.000(3) 0.001(3) -0.004(3)
C68 0.028(4) 0.027(4) 0.031(4) -0.004(3) 0.002(3) 0.001(3)
C69 0.046(5) 0.024(4) 0.031(4) 0.001(3) -0.002(3) -0.002(3)
C70 0.042(5) 0.031(4) 0.031(4) 0.008(3) -0.007(3) -0.001(3)
C71 0.043(5) 0.035(4) 0.031(4) 0.010(3) 0.004(3) -0.010(4)
C72 0.031(4) 0.033(4) 0.033(4) 0.012(3) 0.006(3) 0.004(3)
C73 0.018(3) 0.037(4) 0.030(4) -0.011(3) 0.003(3) 0.003(3)
C74 0.024(4) 0.026(4) 0.051(5) 0.000(3) 0.003(3) -0.007(3)
C75 0.034(4) 0.041(5) 0.063(6) -0.003(4) 0.011(4) -0.005(4)
C76 0.029(5) 0.082(8) 0.050(5) -0.021(5) 0.001(4) -0.020(5)
C77 0.031(5) 0.091(8) 0.041(5) -0.001(5) -0.014(4) -0.008(5)
C78 0.034(5) 0.067(7) 0.036(4) 0.010(4) -0.002(4) -0.005(4)
C79 0.024(3) 0.017(3) 0.031(3) 0.000(3) -0.006(3) -0.001(3)
C80 0.044(5) 0.037(5) 0.051(5) 0.011(4) 0.018(4) 0.021(4)
C81 0.056(6) 0.034(5) 0.053(5) 0.013(4) 0.010(4) 0.014(4)
C82 0.049(5) 0.029(4) 0.042(4) 0.010(3) 0.004(4) 0.001(4)
C83 0.033(4) 0.039(5) 0.030(4) 0.004(3) 0.005(3) 0.000(3)
C84 0.026(4) 0.026(4) 0.028(3) -0.007(3) 0.003(3) 0.005(3)
C85 0.018(3) 0.024(4) 0.036(4) 0.002(3) 0.008(3) 0.002(3)
C86 0.030(4) 0.027(4) 0.062(5) -0.005(4) 0.019(4) -0.002(3)
C87 0.031(4) 0.047(6) 0.081(7) -0.010(5) 0.030(4) -0.001(4)
C88 0.028(4) 0.043(5) 0.063(6) 0.000(4) 0.013(4) -0.005(4)
C89 0.026(4) 0.034(4) 0.048(5) 0.001(4) 0.010(3) -0.007(3)
C90 0.027(4) 0.028(4) 0.034(4) 0.003(3) 0.011(3) 0.002(3)
C91 0.035(4) 0.024(4) 0.031(4) -0.004(3) 0.013(3) -0.004(3)
C92 0.024(4) 0.026(4) 0.049(4) -0.002(3) 0.015(3) -0.002(3)
C93 0.031(4) 0.028(4) 0.053(5) -0.012(4) 0.010(4) -0.002(3)
C94 0.042(5) 0.039(5) 0.032(4) -0.005(3) 0.018(3) 0.007(4)
C95 0.057(5) 0.036(5) 0.037(4) 0.008(4) 0.025(4) 0.007(4)
C96 0.048(5) 0.028(4) 0.035(4) 0.004(3) 0.022(4) -0.001(3)
C97 0.031(4) 0.026(4) 0.030(4) 0.003(3) 0.007(3) 0.005(3)
C98 0.046(5) 0.036(5) 0.035(4) -0.006(3) 0.017(4) -0.013(4)
C99 0.045(5) 0.030(4) 0.052(5) -0.005(4) 0.026(4) -0.015(4)
C100 0.033(4) 0.043(5) 0.056(5) 0.007(4) 0.011(4) -0.013(4)
C101 0.039(4) 0.032(4) 0.039(4) -0.003(3) 0.003(3) -0.005(3)
C102 0.040(4) 0.023(4) 0.036(4) -0.006(3) 0.015(3) -0.007(3)
C103 0.033(4) 0.026(4) 0.020(3) 0.002(3) 0.012(3) -0.005(3)
C104 0.038(4) 0.039(5) 0.035(4) 0.003(3) 0.013(3) 0.000(4)
C105 0.052(5) 0.042(5) 0.049(5) -0.006(4) 0.028(4) -0.001(4)
C106 0.062(6) 0.036(5) 0.055(5) -0.012(4) 0.038(5) -0.019(4)
C107 0.054(6) 0.051(6) 0.038(4) -0.012(4) 0.012(4) -0.023(5)
C108 0.041(5) 0.039(5) 0.034(4) -0.013(3) 0.010(3) -0.011(4)
C8S 0.103(10) 0.059(8) 0.074(8) 0.018(6) 0.013(7) 0.009(7)
C9S 0.068(8) 0.056(8) 0.113(11) 0.003(7) 0.014(7) 0.021(6)
C7S 0.084(8) 0.046(7) 0.088(8) 0.012(6) 0.034(7) 0.002(6)
C1S 0.041(6) 0.063(7) 0.087(8) -0.001(6) -0.001(5) -0.007(5)
C2S 0.044(6) 0.090(9) 0.047(5) -0.002(5) 0.006(4) -0.028(6)
C3S 0.051(7) 0.101(11) 0.073(8) -0.018(7) 0.024(6) -0.005(7)
C4S 0.073(8) 0.077(9) 0.087(9) 0.000(7) -0.001(7) 0.018(7)
C5S 0.075(8) 0.080(9) 0.051(6) -0.007(6) 0.010(6) -0.036(7)
C6S 0.051(6) 0.070(8) 0.065(7) -0.014(6) 0.014(5) -0.012(6)
C10S 0.10(2) 0.038(13) 0.19(3) 0.054(17) 0.05(2) -0.007(13)
C11S 0.10(2) 0.08(2) 0.16(3) 0.10(2) -0.05(2) -0.041(17)
C12S 0.016(7) 0.067(12) 0.024(7) -0.009(7) -0.006(5) -0.002(7)
C13S 0.039(9) 0.032(9) 0.061(11) -0.001(8) 0.011(8) -0.013(7)
Cl1 0.054(3) 0.035(2) 0.054(3) -0.0011(19) 0.002(2) 0.0090(19)
Cl2 0.052(3) 0.046(3) 0.064(3) -0.008(2) -0.018(2) 0.007(2)
Cl3 0.040(2) 0.095(4) 0.048(2) -0.006(3) 0.016(2) -0.013(3)
Cl4 0.091(4) 0.107(5) 0.044(3) -0.004(3) 0.014(3) -0.061(4)
F1 0.055(3) 0.084(5) 0.045(3) -0.010(3) -0.005(2) -0.007(3)
F2 0.067(4) 0.052(4) 0.051(3) -0.013(3) -0.005(3) 0.002(3)
F3 0.068(4) 0.085(5) 0.069(4) -0.008(3) 0.034(3) -0.039(4)
F4 0.064(4) 0.056(4) 0.091(5) 0.017(3) 0.027(3) -0.017(3)
F5 0.062(4) 0.057(4) 0.093(5) -0.041(3) 0.013(3) 0.008(3)
F6 0.066(4) 0.040(3) 0.073(4) -0.014(3) 0.014(3) 0.008(3)
F7 0.24(3) 0.096(17) 0.108(15) 0.088(14) 0.117(17) 0.079(18)
F7A 0.117(13) 0.049(10) 0.167(19) -0.081(12) 0.129(14) -0.068(10)
F8 0.25(3) 0.087(13) 0.051(9) 0.021(9) 0.013(13) 0.021(16)
F8A 0.115(14) 0.072(11) 0.113(14) -0.018(10) 0.085(12) -0.056(10)
F9 0.067(4) 0.088(5) 0.099(5) -0.045(4) 0.044(4) -0.014(4)
F10 0.09(2) 0.033(8) 0.16(3) -0.006(14) 0.074(18) 0.001(13)
F10A 0.073(17) 0.071(18) 0.12(2) -0.061(16) 0.054(14) -0.022(12)
F11 0.164(10) 0.134(10) 0.156(10) -0.017(8) -0.083(8) 0.044(8)
F12 0.058(9) 0.143(18) 0.049(8) -0.024(9) 0.003(6) -0.005(10)
F12A 0.105(15) 0.108(17) 0.15(2) -0.061(15) -0.080(16) 0.009(13)
P1 0.0262(9) 0.0187(8) 0.0214(8) 0.0013(6) 0.0039(7) -0.0022(7)
P2 0.0228(8) 0.0159(8) 0.0225(8) -0.0015(6) 0.0038(6) -0.0003(6)
P3 0.0208(8) 0.0175(8) 0.0214(8) -0.0010(6) 0.0033(6) -0.0007(6)
P4 0.0190(8) 0.0194(8) 0.0260(8) -0.0006(7) 0.0014(7) 0.0019(6)
P5 0.0227(9) 0.0182(9) 0.0303(9) -0.0002(7) 0.0085(7) 0.0005(7)
P6 0.0252(9) 0.0246(9) 0.0220(8) 0.0019(7) 0.0062(7) -0.0044(7)
P7 0.0344(11) 0.0308(11) 0.0363(10) -0.0045(8) 0.0095(8) -0.0059(8)
P8 0.0517(15) 0.0501(15) 0.0571(14) -0.0144(12) 0.0266(12) -0.0216(12)

loop_
_atom_type_symbol
_atom_type_description
_atom_type_scat_dispersion_real
_atom_type_scat_dispersion_imag
_atom_type_scat_source
C C 0.0033 0.0016 'International Tables Vol C Tables 4.2.6.8 and 6.1.1.4'
H H 0.0000 0.0000 'International Tables Vol C Tables 4.2.6.8 and 6.1.1.4'
N N 0.0061 0.0033 'International Tables Vol C Tables 4.2.6.8 and 6.1.1.4'
F F 0.0171 0.0103 'International Tables Vol C Tables 4.2.6.8 and 6.1.1.4'
P P 0.1023 0.0942 'International Tables Vol C Tables 4.2.6.8 and 6.1.1.4'
Pt Pt -1.7033 8.3905 'International Tables Vol C Tables 4.2.6.8 and 6.1.1.4'
Hg Hg -2.3894 9.2266 'International Tables Vol C Tables 4.2.6.8 and 6.1.1.4'
Cl Cl 0.1484 0.1585 'International Tables Vol C Tables 4.2.6.8 and 6.1.1.4'

loop_
_geom_angle_atom_site_label_1
_geom_angle_atom_site_label_2
_geom_angle_atom_site_label_3
_geom_angle
_geom_angle_site_symmetry_1
_geom_angle_site_symmetry_3
_geom_angle_publ_flag
P3 Pt1 P1 120.20(6) . . ?
P3 Pt1 P5 108.84(6) . . ?
P1 Pt1 P5 113.58(6) . . ?
P3 Pt1 Hg1 137.52(4) . . ?
P1 Pt1 Hg1 84.53(5) . . ?
P5 Pt1 Hg1 87.89(5) . . ?
P3 Pt1 Hg2 81.29(4) . . ?
P1 Pt1 Hg2 104.26(5) . . ?
P5 Pt1 Hg2 125.90(5) . . ?
Hg1 Pt1 Hg2 58.152(13) . . ?
P3 Pt1 Pt2 107.05(4) . . ?
P1 Pt1 Pt2 102.12(4) . . ?
P5 Pt1 Pt2 103.20(5) . . ?
Hg1 Pt1 Pt2 30.537(8) . . ?
Hg2 Pt1 Pt2 29.321(9) . . ?
P2 Pt2 P4 115.98(6) . . ?
P2 Pt2 P6 115.26(6) . . ?
P4 Pt2 P6 110.17(6) . . ?
P2 Pt2 Hg2 137.67(5) . . ?
P4 Pt2 Hg2 85.54(5) . . ?
P6 Pt2 Hg2 86.76(5) . . ?
P2 Pt2 Hg1 80.98(4) . . ?
P4 Pt2 Hg1 102.18(5) . . ?
P6 Pt2 Hg1 129.80(5) . . ?
Hg2 Pt2 Hg1 58.178(13) . . ?
P2 Pt2 Pt1 107.86(4) . . ?
P4 Pt2 Pt1 101.42(5) . . ?
P6 Pt2 Pt1 104.50(4) . . ?
Hg2 Pt2 Pt1 29.824(7) . . ?
Hg1 Pt2 Pt1 30.060(10) . . ?
N3 Hg2 N4 67.82(18) . . ?
N3 Hg2 Hg1 145.63(14) . . ?
N4 Hg2 Hg1 125.08(13) . . ?
N3 Hg2 Pt2 150.23(13) . . ?
N4 Hg2 Pt2 86.41(13) . . ?
Hg1 Hg2 Pt2 62.052(13) . . ?
N3 Hg2 Pt1 88.90(13) . . ?
N4 Hg2 Pt1 139.56(13) . . ?
Hg1 Hg2 Pt1 60.534(10) . . ?
Pt2 Hg2 Pt1 120.855(13) . . ?
N2 Hg1 N1 67.44(19) . . ?
N2 Hg1 Hg2 145.82(14) . . ?
N1 Hg1 Hg2 127.82(13) . . ?
N2 Hg1 Pt1 151.06(14) . . ?
N1 Hg1 Pt1 86.86(13) . . ?
Hg2 Hg1 Pt1 61.313(15) . . ?
N2 Hg1 Pt2 89.52(14) . . ?
N1 Hg1 Pt2 142.39(13) . . ?
Hg2 Hg1 Pt2 59.770(11) . . ?
Pt1 Hg1 Pt2 119.403(16) . . ?
C1 N1 C5 119.6(6) . . ?
C1 N1 Hg1 122.7(4) . . ?
C5 N1 Hg1 117.2(4) . . ?
C10 N2 C6 121.2(6) . . ?
C10 N2 Hg1 120.5(4) . . ?
C6 N2 Hg1 118.2(4) . . ?
C13 N3 C17 120.8(6) . . ?
C13 N3 Hg2 120.1(4) . . ?
C17 N3 Hg2 119.1(4) . . ?
C22 N4 C18 120.4(6) . . ?
C22 N4 Hg2 123.2(4) . . ?
C18 N4 Hg2 116.3(4) . . ?
C25 N5 C29 118.2(6) . . ?
C34 N6 C30 116.9(6) . . ?
N1 C1 C2 121.0(7) . . ?
N1 C1 P1 114.0(5) . . ?
C2 C1 P1 125.0(6) . . ?
C3 C2 C1 119.4(7) . . ?
C4 C3 C2 119.7(7) . . ?
C3 C4 C5 117.4(7) . . ?
C3 C4 C11 123.7(7) . . ?
C5 C4 C11 118.8(7) . . ?
N1 C5 C4 122.8(7) . . ?
N1 C5 C6 116.3(6) . . ?
C4 C5 C6 120.8(6) . . ?
N2 C6 C7 121.1(6) . . ?
N2 C6 C5 119.5(6) . . ?
C7 C6 C5 119.4(6) . . ?
C8 C7 C6 117.6(6) . . ?
C8 C7 C12 124.6(7) . . ?
C6 C7 C12 117.8(7) . . ?
C9 C8 C7 119.4(7) . . ?
C8 C9 C10 120.9(7) . . ?
N2 C10 C9 119.7(6) . . ?
N2 C10 P2 115.5(5) . . ?
C9 C10 P2 124.8(6) . . ?
C12 C11 C4 121.0(7) . . ?
C11 C12 C7 122.1(7) . . ?
N3 C13 C14 120.0(6) . . ?
N3 C13 P3 115.1(5) . . ?
C14 C13 P3 124.8(5) . . ?
C15 C14 C13 120.1(7) . . ?
C14 C15 C16 120.4(7) . . ?
C17 C16 C15 117.0(6) . . ?
C17 C16 C23 118.7(6) . . ?
C15 C16 C23 124.3(7) . . ?
N3 C17 C16 121.6(6) . . ?
N3 C17 C18 118.9(6) . . ?
C16 C17 C18 119.5(6) . . ?
N4 C18 C19 122.6(6) . . ?
N4 C18 C17 117.6(6) . . ?
C19 C18 C17 119.8(6) . . ?
C18 C19 C20 116.4(7) . . ?
C18 C19 C24 119.6(6) . . ?
C20 C19 C24 123.9(7) . . ?
C21 C20 C19 121.1(7) . . ?
C20 C21 C22 118.8(6) . . ?
N4 C22 C21 120.5(6) . . ?
N4 C22 P4 114.2(5) . . ?
C21 C22 P4 125.3(5) . . ?
C24 C23 C16 121.2(7) . . ?
C23 C24 C19 121.2(7) . . ?
N5 C25 C26 122.9(7) . . ?
N5 C25 P5 113.0(5) . . ?
C26 C25 P5 124.0(6) . . ?
C27 C26 C25 118.4(7) . . ?
C26 C27 C28 119.3(7) . . ?
C29 C28 C27 117.9(7) . . ?
C29 C28 C35 120.3(7) . . ?
C27 C28 C35 121.8(7) . . ?
N5 C29 C28 123.2(7) . . ?
N5 C29 C30 117.9(6) . . ?
C28 C29 C30 118.9(6) . . ?
N6 C30 C31 123.4(7) . . ?
N6 C30 C29 116.9(6) . . ?
C31 C30 C29 119.7(6) . . ?
C32 C31 C30 117.6(7) . . ?
C32 C31 C36 123.8(7) . . ?
C30 C31 C36 118.5(7) . . ?
C33 C32 C31 120.1(7) . . ?
C32 C33 C34 118.2(7) . . ?
N6 C34 C33 123.7(7) . . ?
N6 C34 P6 112.5(5) . . ?
C33 C34 P6 123.6(6) . . ?
C36 C35 C28 120.6(7) . . ?
C35 C36 C31 122.0(7) . . ?
C38 C37 C42 119.1(7) . . ?
C38 C37 P1 118.8(5) . . ?
C42 C37 P1 121.8(6) . . ?
C37 C38 C39 121.0(7) . . ?
C40 C39 C38 120.5(8) . . ?
C39 C40 C41 119.1(8) . . ?
C40 C41 C42 121.0(8) . . ?
C41 C42 C37 119.2(8) . . ?
C48 C43 C44 117.9(7) . . ?
C48 C43 P1 118.4(6) . . ?
C44 C43 P1 123.7(6) . . ?
C43 C44 C45 120.6(8) . . ?
C46 C45 C44 120.4(8) . . ?
C45 C46 C47 118.5(8) . . ?
C48 C47 C46 120.0(8) . . ?
C47 C48 C43 122.6(8) . . ?
C50 C49 C54 119.1(6) . . ?
C50 C49 P2 121.8(5) . . ?
C54 C49 P2 118.9(5) . . ?
C49 C50 C51 120.4(7) . . ?
C52 C51 C50 119.0(7) . . ?
C53 C52 C51 120.2(7) . . ?
C54 C53 C52 120.7(7) . . ?
C53 C54 C49 120.6(7) . . ?
C56 C55 C60 118.4(6) . . ?
C56 C55 P2 118.2(5) . . ?
C60 C55 P2 123.4(5) . . ?
C55 C56 C57 121.2(7) . . ?
C56 C57 C58 119.6(7) . . ?
C59 C58 C57 119.9(7) . . ?
C60 C59 C58 119.7(7) . . ?
C59 C60 C55 121.2(7) . . ?
C66 C61 C62 119.2(6) . . ?
C66 C61 P3 118.2(5) . . ?
C62 C61 P3 122.6(5) . . ?
C63 C62 C61 120.3(7) . . ?
C62 C63 C64 120.2(7) . . ?
C65 C64 C63 119.0(7) . . ?
C66 C65 C64 120.9(7) . . ?
C65 C66 C61 120.3(7) . . ?
C72 C67 C68 117.8(7) . . ?
C72 C67 P3 121.4(6) . . ?
C68 C67 P3 120.5(6) . . ?
C69 C68 C67 121.0(7) . . ?
C70 C69 C68 119.6(8) . . ?
C69 C70 C71 120.5(7) . . ?
C70 C71 C72 120.3(8) . . ?
C71 C72 C67 120.8(7) . . ?
C74 C73 C78 118.3(7) . . ?
C74 C73 P4 117.9(6) . . ?
C78 C73 P4 123.7(7) . . ?
C73 C74 C75 121.1(8) . . ?
C76 C75 C74 120.0(9) . . ?
C75 C76 C77 119.5(8) . . ?
C76 C77 C78 120.7(9) . . ?
C73 C78 C77 120.3(9) . . ?
C84 C79 C80 117.3(7) . . ?
C84 C79 P4 119.6(5) . . ?
C80 C79 P4 123.2(6) . . ?
C81 C80 C79 121.7(8) . . ?
C80 C81 C82 120.3(8) . . ?
C83 C82 C81 118.7(8) . . ?
C82 C83 C84 120.7(7) . . ?
C79 C84 C83 121.3(7) . . ?
C90 C85 C86 117.8(7) . . ?
C90 C85 P5 116.9(5) . . ?
C86 C85 P5 125.1(6) . . ?
C87 C86 C85 121.8(8) . . ?
C86 C87 C88 120.5(8) . . ?
C89 C88 C87 119.7(8) . . ?
C88 C89 C90 118.8(8) . . ?
C85 C90 C89 121.4(7) . . ?
C96 C91 C92 118.5(7) . . ?
C96 C91 P5 122.6(6) . . ?
C92 C91 P5 118.8(6) . . ?
C91 C92 C93 120.8(7) . . ?
C94 C93 C92 119.7(7) . . ?
C93 C94 C95 120.0(7) . . ?
C96 C95 C94 120.4(7) . . ?
C91 C96 C95 120.6(8) . . ?
C102 C97 C98 117.6(7) . . ?
C102 C97 P6 119.6(6) . . ?
C98 C97 P6 122.8(6) . . ?
C99 C98 C97 119.9(7) . . ?
C100 C99 C98 121.1(8) . . ?
C99 C100 C101 120.1(8) . . ?
C100 C101 C102 119.0(8) . . ?
C97 C102 C101 122.1(7) . . ?
C108 C103 C104 118.0(7) . . ?
C108 C103 P6 121.6(6) . . ?
C104 C103 P6 120.4(6) . . ?
C105 C104 C103 121.5(8) . . ?
C106 C105 C104 119.1(9) . . ?
C105 C106 C107 120.5(8) . . ?
C106 C107 C108 120.2(8) . . ?
C103 C108 C107 120.6(8) . . ?
C9S C8S C7S 122.3(12) . . ?
C8S C9S C7S 120.5(12) . 3_657 ?
C9S C7S C8S 117.2(11) 3_657 . ?
C2S C1S C6S 121.6(11) . . ?
C1S C2S C3S 119.9(11) . . ?
C2S C3S C4S 119.8(11) . . ?
C3S C4S C5S 118.4(12) . . ?
C6S C5S C4S 120.5(11) . . ?
C5S C6S C1S 119.8(11) . . ?
C11S C10S Cl1 123(2) . . ?
C10S C11S Cl2 129(2) . . ?
C13S C12S Cl3 118.2(11) . . ?
C12S C13S Cl4 118.2(14) . . ?
F8A F8 P8 61.5(9) . . ?
F8 F8A F12A 129(2) . . ?
F8 F8A P8 77.1(14) . . ?
F12A F8A P8 61.5(11) . . ?
F10A F10 P8 66(5) . . ?
F10 F10A P8 90(5) . . ?
F12A F12 P8 57.2(11) . . ?
F12 F12A F8A 141(2) . . ?
F12 F12A P8 82.5(18) . . ?
F8A F12A P8 68.1(9) . . ?
C37 P1 C43 102.2(3) . . ?
C37 P1 C1 101.4(3) . . ?
C43 P1 C1 99.6(3) . . ?
C37 P1 Pt1 122.0(2) . . ?
C43 P1 Pt1 114.2(2) . . ?
C1 P1 Pt1 114.4(2) . . ?
C37 P1 P2 95.6(2) . . ?
C43 P1 P2 160.3(2) . . ?
C1 P1 P2 68.4(2) . . ?
Pt1 P1 P2 61.28(4) . . ?
C49 P2 C55 104.5(3) . . ?
C49 P2 C10 99.3(3) . . ?
C55 P2 C10 97.5(3) . . ?
C49 P2 Pt2 113.4(2) . . ?
C55 P2 Pt2 120.8(2) . . ?
C10 P2 Pt2 118.1(2) . . ?
C49 P2 P1 146.6(2) . . ?
C55 P2 P1 107.3(2) . . ?
C10 P2 P1 67.1(2) . . ?
Pt2 P2 P1 56.55(4) . . ?
C67 P3 C61 103.3(3) . . ?
C67 P3 C13 100.8(3) . . ?
C61 P3 C13 98.1(3) . . ?
C67 P3 Pt1 117.4(2) . . ?
C61 P3 Pt1 116.5(2) . . ?
C13 P3 Pt1 117.7(2) . . ?
C67 P3 P4 106.4(2) . . ?
C61 P3 P4 148.9(2) . . ?
C13 P3 P4 67.7(2) . . ?
Pt1 P3 P4 55.71(4) . . ?
C79 P4 C73 103.7(3) . . ?
C79 P4 C22 98.2(3) . . ?
C73 P4 C22 102.0(3) . . ?
C79 P4 Pt2 121.3(2) . . ?
C73 P4 Pt2 114.1(3) . . ?
C22 P4 Pt2 114.6(2) . . ?
C79 P4 P3 93.4(2) . . ?
C73 P4 P3 161.6(2) . . ?
C22 P4 P3 68.4(2) . . ?
Pt2 P4 P3 60.16(4) . . ?
C25 P5 C91 102.1(3) . . ?
C25 P5 C85 100.9(3) . . ?
C91 P5 C85 104.4(3) . . ?
C25 P5 Pt1 115.3(2) . . ?
C91 P5 Pt1 116.1(3) . . ?
C85 P5 Pt1 116.0(2) . . ?
C25 P5 P6 67.6(2) . . ?
C91 P5 P6 96.1(2) . . ?
C85 P5 P6 158.4(2) . . ?
Pt1 P5 P6 58.60(4) . . ?
C97 P6 C103 100.0(3) . . ?
C97 P6 C34 101.8(3) . . ?
C103 P6 C34 101.4(3) . . ?
C97 P6 Pt2 115.8(2) . . ?
C103 P6 Pt2 117.3(2) . . ?
C34 P6 Pt2 117.7(2) . . ?
C97 P6 P5 155.3(2) . . ?
C103 P6 P5 103.9(2) . . ?
C34 P6 P5 67.5(2) . . ?
Pt2 P6 P5 57.43(4) . . ?
F3 P7 F2 88.9(3) . . ?
F3 P7 F4 179.1(4) . . ?
F2 P7 F4 90.3(3) . . ?
F3 P7 F6 90.5(4) . . ?
F2 P7 F6 90.4(3) . . ?
F4 P7 F6 89.9(3) . . ?
F3 P7 F5 89.7(4) . . ?
F2 P7 F5 88.6(3) . . ?
F4 P7 F5 89.8(4) . . ?
F6 P7 F5 179.0(4) . . ?
F3 P7 F1 91.0(3) . . ?
F2 P7 F1 179.7(4) . . ?
F4 P7 F1 89.8(3) . . ?
F6 P7 F1 89.3(3) . . ?
F5 P7 F1 91.7(3) . . ?
F12A P8 F10A 74.4(14) . . ?
F12A P8 F7 110.0(17) . . ?
F10A P8 F7 86.5(18) . . ?
F12A P8 F8A 50.5(12) . . ?
F10A P8 F8A 95.7(15) . . ?
F7 P8 F8A 158.1(15) . . ?
F12A P8 F11 153.8(14) . . ?
F10A P8 F11 106.3(11) . . ?
F7 P8 F11 96.1(13) . . ?
F8A P8 F11 104.1(11) . . ?
F12A P8 F7A 127.9(16) . . ?
F10A P8 F7A 88.8(15) . . ?
F7 P8 F7A 18.3(17) . . ?
F8A P8 F7A 174.2(11) . . ?
F11 P8 F7A 78.0(11) . . ?
F12A P8 F9 95.7(9) . . ?
F10A P8 F9 166.6(12) . . ?
F7 P8 F9 88.5(10) . . ?
F8A P8 F9 84.4(7) . . ?
F11 P8 F9 86.6(5) . . ?
F7A P8 F9 90.4(6) . . ?
F12A P8 F10 93.2(13) . . ?
F10A P8 F10 23.6(18) . . ?
F7 P8 F10 93.3(16) . . ?
F8A P8 F10 97.3(14) . . ?
F11 P8 F10 83.2(12) . . ?
F7A P8 F10 88.3(14) . . ?
F9 P8 F10 169.7(12) . . ?
F12A P8 F8 87.8(14) . . ?
F10A P8 F8 91.0(16) . . ?
F7 P8 F8 160.5(15) . . ?
F8A P8 F8 41.4(10) . . ?
F11 P8 F8 66.0(9) . . ?
F7A P8 F8 142.4(14) . . ?
F9 P8 F8 97.8(8) . . ?
F10 P8 F8 77.4(15) . . ?
F12A P8 F12 40.3(11) . . ?
F10A P8 F12 81.3(12) . . ?
F7 P8 F12 70.9(13) . . ?
F8A P8 F12 87.8(11) . . ?
F11 P8 F12 164.9(9) . . ?
F7A P8 F12 89.2(11) . . ?
F9 P8 F12 85.3(7) . . ?
F10 P8 F12 104.8(13) . . ?
F8 P8 F12 127.8(11) . . ?

loop_
_geom_bond_atom_site_label_1
_geom_bond_atom_site_label_2
_geom_bond_distance
_geom_bond_site_symmetry_2
_geom_bond_publ_flag
Pt1 P3 2.2990(17) . ?
Pt1 P1 2.3017(17) . ?
Pt1 P5 2.3246(18) . ?
Pt1 Hg1 2.8045(5) . ?
Pt1 Hg2 2.8258(6) . ?
Pt1 Pt2 4.8776(8) . ?
Pt2 P2 2.3078(17) . ?
Pt2 P4 2.3175(17) . ?
Pt2 P6 2.3338(18) . ?
Pt2 Hg2 2.7823(5) . ?
Pt2 Hg1 2.8447(6) . ?
Hg2 N3 2.401(5) . ?
Hg2 N4 2.500(5) . ?
Hg2 Hg1 2.7362(6) . ?
Hg1 N2 2.398(5) . ?
Hg1 N1 2.468(5) . ?
N1 C1 1.329(9) . ?
N1 C5 1.358(8) . ?
N2 C10 1.334(9) . ?
N2 C6 1.357(9) . ?
N3 C13 1.342(8) . ?
N3 C17 1.357(8) . ?
N4 C22 1.319(8) . ?
N4 C18 1.357(9) . ?
N5 C25 1.330(9) . ?
N5 C29 1.358(9) . ?
N6 C34 1.321(9) . ?
N6 C30 1.362(9) . ?
C1 C2 1.404(10) . ?
C1 P1 1.854(7) . ?
C2 C3 1.396(10) . ?
C3 C4 1.390(11) . ?
C4 C5 1.397(10) . ?
C4 C11 1.434(11) . ?
C5 C6 1.432(10) . ?
C6 C7 1.430(9) . ?
C7 C8 1.403(10) . ?
C7 C12 1.437(10) . ?
C8 C9 1.368(10) . ?
C9 C10 1.419(9) . ?
C10 P2 1.847(7) . ?
C11 C12 1.351(12) . ?
C13 C14 1.391(9) . ?
C13 P3 1.856(7) . ?
C14 C15 1.370(10) . ?
C15 C16 1.406(10) . ?
C16 C17 1.400(9) . ?
C16 C23 1.459(10) . ?
C17 C18 1.451(9) . ?
C18 C19 1.387(9) . ?
C19 C20 1.396(10) . ?
C19 C24 1.443(10) . ?
C20 C21 1.372(10) . ?
C21 C22 1.411(9) . ?
C22 P4 1.853(7) . ?
C23 C24 1.327(11) . ?
C25 C26 1.420(10) . ?
C25 P5 1.830(7) . ?
C26 C27 1.383(11) . ?
C27 C28 1.413(11) . ?
C28 C29 1.395(9) . ?
C28 C35 1.445(10) . ?
C29 C30 1.473(10) . ?
C30 C31 1.399(10) . ?
C31 C32 1.380(11) . ?
C31 C36 1.460(11) . ?
C32 C33 1.371(11) . ?
C33 C34 1.406(10) . ?
C34 P6 1.855(7) . ?
C35 C36 1.331(12) . ?
C37 C38 1.386(10) . ?
C37 C42 1.404(10) . ?
C37 P1 1.826(7) . ?
C38 C39 1.389(10) . ?
C39 C40 1.381(11) . ?
C40 C41 1.390(13) . ?
C41 C42 1.404(11) . ?
C43 C48 1.377(10) . ?
C43 C44 1.388(10) . ?
C43 P1 1.833(7) . ?
C44 C45 1.404(10) . ?
C45 C46 1.379(13) . ?
C46 C47 1.409(14) . ?
C47 C48 1.362(11) . ?
C49 C50 1.392(10) . ?
C49 C54 1.395(10) . ?
C49 P2 1.836(7) . ?
C50 C51 1.413(10) . ?
C51 C52 1.395(12) . ?
C52 C53 1.379(12) . ?
C53 C54 1.377(10) . ?
C55 C56 1.378(9) . ?
C55 C60 1.414(9) . ?
C55 P2 1.837(7) . ?
C56 C57 1.384(9) . ?
C57 C58 1.395(11) . ?
C58 C59 1.395(10) . ?
C59 C60 1.364(10) . ?
C61 C66 1.385(9) . ?
C61 C62 1.402(9) . ?
C61 P3 1.833(7) . ?
C62 C63 1.386(10) . ?
C63 C64 1.399(11) . ?
C64 C65 1.385(10) . ?
C65 C66 1.385(10) . ?
C67 C72 1.398(10) . ?
C67 C68 1.406(10) . ?
C67 P3 1.830(7) . ?
C68 C69 1.398(10) . ?
C69 C70 1.374(12) . ?
C70 C71 1.379(11) . ?
C71 C72 1.391(10) . ?
C73 C74 1.389(11) . ?
C73 C78 1.390(11) . ?
C73 P4 1.834(7) . ?
C74 C75 1.404(11) . ?
C75 C76 1.369(13) . ?
C76 C77 1.384(15) . ?
C77 C78 1.399(12) . ?
C79 C84 1.380(10) . ?
C79 C80 1.393(10) . ?
C79 P4 1.827(7) . ?
C80 C81 1.381(12) . ?
C81 C82 1.394(12) . ?
C82 C83 1.364(11) . ?
C83 C84 1.401(10) . ?
C85 C90 1.388(10) . ?
C85 C86 1.414(10) . ?
C85 P5 1.842(7) . ?
C86 C87 1.347(11) . ?
C87 C88 1.403(13) . ?
C88 C89 1.400(11) . ?
C89 C90 1.407(10) . ?
C91 C96 1.392(10) . ?
C91 C92 1.400(10) . ?
C91 P5 1.835(7) . ?
C92 C93 1.421(11) . ?
C93 C94 1.370(11) . ?
C94 C95 1.400(12) . ?
C95 C96 1.400(11) . ?
C97 C102 1.381(10) . ?
C97 C98 1.412(10) . ?
C97 P6 1.834(8) . ?
C98 C99 1.381(10) . ?
C99 C100 1.366(12) . ?
C100 C101 1.384(11) . ?
C101 C102 1.386(10) . ?
C103 C108 1.382(10) . ?
C103 C104 1.408(11) . ?
C103 P6 1.844(7) . ?
C104 C105 1.391(12) . ?
C105 C106 1.377(13) . ?
C106 C107 1.385(13) . ?
C107 C108 1.397(12) . ?
C8S C9S 1.392(17) . ?
C8S C7S 1.427(17) . ?
C9S C7S 1.393(18) 3_657 ?
C7S C9S 1.393(18) 3_657 ?
C1S C2S 1.346(15) . ?
C1S C6S 1.354(15) . ?
C2S C3S 1.357(16) . ?
C3S C4S 1.376(17) . ?
C4S C5S 1.404(17) . ?
C5S C6S 1.327(16) . ?
C10S C11S 1.30(3) . ?
C10S Cl1 1.64(2) . ?
C11S Cl2 1.72(3) . ?
C12S C13S 1.43(2) . ?
C12S Cl3 1.678(15) . ?
C13S Cl4 1.733(19) . ?
F1 P7 1.607(5) . ?
F2 P7 1.593(6) . ?
F3 P7 1.589(6) . ?
F4 P7 1.594(6) . ?
F5 P7 1.599(6) . ?
F6 P7 1.597(6) . ?
F7 P8 1.534(19) . ?
F7A P8 1.560(13) . ?
F8 F8A 1.16(2) . ?
F8 P8 1.709(17) . ?
F8A F12A 1.28(3) . ?
F8A P8 1.540(11) . ?
F9 P8 1.592(7) . ?
F10 F10A 0.67(5) . ?
F10 P8 1.67(3) . ?
F10A P8 1.53(3) . ?
F11 P8 1.557(9) . ?
F12 F12A 1.12(3) . ?
F12 P8 1.721(15) . ?
F12A P8 1.458(16) . ?
P1 P2 6.758(3) . ?
P3 P4 6.776(3) . ?
P5 P6 6.779(3) . ?

loop_
_geom_torsion_atom_site_label_1
_geom_torsion_atom_site_label_2
_geom_torsion_atom_site_label_3
_geom_torsion_atom_site_label_4
_geom_torsion
_geom_torsion_site_symmetry_1
_geom_torsion_site_symmetry_2
_geom_torsion_site_symmetry_3
_geom_torsion_site_symmetry_4
_geom_torsion_publ_flag
P3 Pt1 Pt2 P2 -148.90(6) . . . . ?
P1 Pt1 Pt2 P2 83.93(7) . . . . ?
P5 Pt1 Pt2 P2 -34.14(6) . . . . ?
Hg1 Pt1 Pt2 P2 27.70(5) . . . . ?
Hg2 Pt1 Pt2 P2 -178.47(5) . . . . ?
P3 Pt1 Pt2 P4 88.77(6) . . . . ?
P1 Pt1 Pt2 P4 -38.39(6) . . . . ?
P5 Pt1 Pt2 P4 -156.47(7) . . . . ?
Hg1 Pt1 Pt2 P4 -94.62(5) . . . . ?
Hg2 Pt1 Pt2 P4 59.21(5) . . . . ?
P3 Pt1 Pt2 P6 -25.79(7) . . . . ?
P1 Pt1 Pt2 P6 -152.95(7) . . . . ?
P5 Pt1 Pt2 P6 88.98(7) . . . . ?
Hg1 Pt1 Pt2 P6 150.82(5) . . . . ?
Hg2 Pt1 Pt2 P6 -55.35(5) . . . . ?
P3 Pt1 Pt2 Hg2 29.57(5) . . . . ?
P1 Pt1 Pt2 Hg2 -97.60(5) . . . . ?
P5 Pt1 Pt2 Hg2 144.33(5) . . . . ?
Hg1 Pt1 Pt2 Hg2 -153.83(2) . . . . ?
P3 Pt1 Pt2 Hg1 -176.61(5) . . . . ?
P1 Pt1 Pt2 Hg1 56.23(5) . . . . ?
P5 Pt1 Pt2 Hg1 -61.84(5) . . . . ?
Hg2 Pt1 Pt2 Hg1 153.83(2) . . . . ?
P2 Pt2 Hg2 N3 179.8(3) . . . . ?
P4 Pt2 Hg2 N3 55.3(3) . . . . ?
P6 Pt2 Hg2 N3 -55.2(3) . . . . ?
Hg1 Pt2 Hg2 N3 162.6(3) . . . . ?
Pt1 Pt2 Hg2 N3 177.7(3) . . . . ?
P2 Pt2 Hg2 N4 150.47(15) . . . . ?
P4 Pt2 Hg2 N4 25.93(14) . . . . ?
P6 Pt2 Hg2 N4 -84.60(14) . . . . ?
Hg1 Pt2 Hg2 N4 133.24(13) . . . . ?
Pt1 Pt2 Hg2 N4 148.31(13) . . . . ?
P2 Pt2 Hg2 Hg1 17.23(6) . . . . ?
P4 Pt2 Hg2 Hg1 -107.31(5) . . . . ?
P6 Pt2 Hg2 Hg1 142.16(5) . . . . ?
Pt1 Pt2 Hg2 Hg1 15.072(12) . . . . ?
P2 Pt2 Hg2 Pt1 2.16(7) . . . . ?
P4 Pt2 Hg2 Pt1 -122.38(5) . . . . ?
P6 Pt2 Hg2 Pt1 127.09(5) . . . . ?
Hg1 Pt2 Hg2 Pt1 -15.072(12) . . . . ?
P3 Pt1 Hg2 N3 29.65(14) . . . . ?
P1 Pt1 Hg2 N3 -89.43(14) . . . . ?
P5 Pt1 Hg2 N3 136.65(14) . . . . ?
Hg1 Pt1 Hg2 N3 -163.55(13) . . . . ?
Pt2 Pt1 Hg2 N3 -178.85(13) . . . . ?
P3 Pt1 Hg2 N4 82.4(2) . . . . ?
P1 Pt1 Hg2 N4 -36.7(2) . . . . ?
P5 Pt1 Hg2 N4 -170.6(2) . . . . ?
Hg1 Pt1 Hg2 N4 -110.8(2) . . . . ?
Pt2 Pt1 Hg2 N4 -126.1(2) . . . . ?
P3 Pt1 Hg2 Hg1 -166.79(4) . . . . ?
P1 Pt1 Hg2 Hg1 74.12(5) . . . . ?
P5 Pt1 Hg2 Hg1 -59.79(6) . . . . ?
Pt2 Pt1 Hg2 Hg1 -15.298(12) . . . . ?
P3 Pt1 Hg2 Pt2 -151.49(4) . . . . ?
P1 Pt1 Hg2 Pt2 89.42(5) . . . . ?
P5 Pt1 Hg2 Pt2 -44.50(6) . . . . ?
Hg1 Pt1 Hg2 Pt2 15.298(12) . . . . ?
N3 Hg2 Hg1 N2 -135.8(3) . . . . ?
N4 Hg2 Hg1 N2 -33.7(3) . . . . ?
Pt2 Hg2 Hg1 N2 28.9(2) . . . . ?
Pt1 Hg2 Hg1 N2 -165.9(2) . . . . ?
N3 Hg2 Hg1 N1 -29.7(3) . . . . ?
N4 Hg2 Hg1 N1 72.4(2) . . . . ?
Pt2 Hg2 Hg1 N1 135.10(16) . . . . ?
Pt1 Hg2 Hg1 N1 -59.75(16) . . . . ?
N3 Hg2 Hg1 Pt1 30.1(2) . . . . ?
N4 Hg2 Hg1 Pt1 132.18(16) . . . . ?
Pt2 Hg2 Hg1 Pt1 -165.144(12) . . . . ?
N3 Hg2 Hg1 Pt2 -164.8(2) . . . . ?
N4 Hg2 Hg1 Pt2 -62.67(16) . . . . ?
Pt1 Hg2 Hg1 Pt2 165.144(12) . . . . ?
P3 Pt1 Hg1 N2 -176.9(3) . . . . ?
P1 Pt1 Hg1 N2 53.1(3) . . . . ?
P5 Pt1 Hg1 N2 -60.9(3) . . . . ?
Hg2 Pt1 Hg1 N2 163.6(3) . . . . ?
Pt2 Pt1 Hg1 N2 178.3(3) . . . . ?
P3 Pt1 Hg1 N1 156.42(15) . . . . ?
P1 Pt1 Hg1 N1 26.35(14) . . . . ?
P5 Pt1 Hg1 N1 -87.58(14) . . . . ?
Hg2 Pt1 Hg1 N1 136.89(13) . . . . ?
Pt2 Pt1 Hg1 N1 151.62(13) . . . . ?
P3 Pt1 Hg1 Hg2 19.54(6) . . . . ?
P1 Pt1 Hg1 Hg2 -110.53(5) . . . . ?
P5 Pt1 Hg1 Hg2 135.53(5) . . . . ?
Pt2 Pt1 Hg1 Hg2 14.731(12) . . . . ?
P3 Pt1 Hg1 Pt2 4.81(7) . . . . ?
P1 Pt1 Hg1 Pt2 -125.27(5) . . . . ?
P5 Pt1 Hg1 Pt2 120.80(5) . . . . ?
Hg2 Pt1 Hg1 Pt2 -14.731(12) . . . . ?
P2 Pt2 Hg1 N2 27.43(14) . . . . ?
P4 Pt2 Hg1 N2 -87.38(14) . . . . ?
P6 Pt2 Hg1 N2 142.90(15) . . . . ?
Hg2 Pt2 Hg1 N2 -164.22(13) . . . . ?
Pt1 Pt2 Hg1 N2 -179.19(14) . . . . ?
P2 Pt2 Hg1 N1 77.7(2) . . . . ?
P4 Pt2 Hg1 N1 -37.1(2) . . . . ?
P6 Pt2 Hg1 N1 -166.9(2) . . . . ?
Hg2 Pt2 Hg1 N1 -114.0(2) . . . . ?
Pt1 Pt2 Hg1 N1 -128.9(2) . . . . ?
P2 Pt2 Hg1 Hg2 -168.34(4) . . . . ?
P4 Pt2 Hg1 Hg2 76.85(5) . . . . ?
P6 Pt2 Hg1 Hg2 -52.87(6) . . . . ?
Pt1 Pt2 Hg1 Hg2 -14.962(12) . . . . ?
P2 Pt2 Hg1 Pt1 -153.38(4) . . . . ?
P4 Pt2 Hg1 Pt1 91.81(5) . . . . ?
P6 Pt2 Hg1 Pt1 -37.91(6) . . . . ?
Hg2 Pt2 Hg1 Pt1 14.962(12) . . . . ?
N2 Hg1 N1 C1 177.8(6) . . . . ?
Hg2 Hg1 N1 C1 33.6(6) . . . . ?
Pt1 Hg1 N1 C1 -15.8(5) . . . . ?
Pt2 Hg1 N1 C1 121.5(5) . . . . ?
N2 Hg1 N1 C5 -10.0(5) . . . . ?
Hg2 Hg1 N1 C5 -154.3(4) . . . . ?
Pt1 Hg1 N1 C5 156.3(5) . . . . ?
Pt2 Hg1 N1 C5 -66.4(6) . . . . ?
N1 Hg1 N2 C10 -173.4(6) . . . . ?
Hg2 Hg1 N2 C10 -48.7(6) . . . . ?
Pt1 Hg1 N2 C10 157.5(4) . . . . ?
Pt2 Hg1 N2 C10 -24.0(5) . . . . ?
N1 Hg1 N2 C6 8.9(5) . . . . ?
Hg2 Hg1 N2 C6 133.7(4) . . . . ?
Pt1 Hg1 N2 C6 -20.1(7) . . . . ?
Pt2 Hg1 N2 C6 158.4(5) . . . . ?
N4 Hg2 N3 C13 -174.8(5) . . . . ?
Hg1 Hg2 N3 C13 -54.6(6) . . . . ?
Pt2 Hg2 N3 C13 153.3(4) . . . . ?
Pt1 Hg2 N3 C13 -28.7(5) . . . . ?
N4 Hg2 N3 C17 4.4(5) . . . . ?
Hg1 Hg2 N3 C17 124.6(4) . . . . ?
Pt2 Hg2 N3 C17 -27.5(7) . . . . ?
Pt1 Hg2 N3 C17 150.5(5) . . . . ?
N3 Hg2 N4 C22 177.6(6) . . . . ?
Hg1 Hg2 N4 C22 34.2(6) . . . . ?
Pt2 Hg2 N4 C22 -17.7(5) . . . . ?
Pt1 Hg2 N4 C22 118.3(5) . . . . ?
N3 Hg2 N4 C18 -4.6(4) . . . . ?
Hg1 Hg2 N4 C18 -148.0(4) . . . . ?
Pt2 Hg2 N4 C18 160.2(5) . . . . ?
Pt1 Hg2 N4 C18 -63.9(5) . . . . ?
C5 N1 C1 C2 -3.4(10) . . . . ?
Hg1 N1 C1 C2 168.6(5) . . . . ?
C5 N1 C1 P1 177.6(5) . . . . ?
Hg1 N1 C1 P1 -10.4(7) . . . . ?
N1 C1 C2 C3 2.5(11) . . . . ?
P1 C1 C2 C3 -178.6(6) . . . . ?
C1 C2 C3 C4 -0.1(12) . . . . ?
C2 C3 C4 C5 -1.2(12) . . . . ?
C2 C3 C4 C11 176.3(8) . . . . ?
C1 N1 C5 C4 2.0(10) . . . . ?
Hg1 N1 C5 C4 -170.3(6) . . . . ?
C1 N1 C5 C6 -177.4(6) . . . . ?
Hg1 N1 C5 C6 10.2(8) . . . . ?
C3 C4 C5 N1 0.3(11) . . . . ?
C11 C4 C5 N1 -177.3(7) . . . . ?
C3 C4 C5 C6 179.7(7) . . . . ?
C11 C4 C5 C6 2.1(11) . . . . ?
C10 N2 C6 C7 -2.4(10) . . . . ?
Hg1 N2 C6 C7 175.3(5) . . . . ?
C10 N2 C6 C5 174.8(6) . . . . ?
Hg1 N2 C6 C5 -7.6(8) . . . . ?
N1 C5 C6 N2 -2.0(10) . . . . ?
C4 C5 C6 N2 178.6(7) . . . . ?
N1 C5 C6 C7 175.2(6) . . . . ?
C4 C5 C6 C7 -4.2(11) . . . . ?
N2 C6 C7 C8 0.9(11) . . . . ?
C5 C6 C7 C8 -176.3(7) . . . . ?
N2 C6 C7 C12 -178.8(7) . . . . ?
C5 C6 C7 C12 4.0(11) . . . . ?
C6 C7 C8 C9 2.1(11) . . . . ?
C12 C7 C8 C9 -178.2(8) . . . . ?
C7 C8 C9 C10 -3.7(11) . . . . ?
C6 N2 C10 C9 0.8(10) . . . . ?
Hg1 N2 C10 C9 -176.8(5) . . . . ?
C6 N2 C10 P2 179.0(5) . . . . ?
Hg1 N2 C10 P2 1.4(7) . . . . ?
C8 C9 C10 N2 2.4(11) . . . . ?
C8 C9 C10 P2 -175.7(6) . . . . ?
C3 C4 C11 C12 -177.3(9) . . . . ?
C5 C4 C11 C12 0.2(13) . . . . ?
C4 C11 C12 C7 -0.2(15) . . . . ?
C8 C7 C12 C11 178.4(9) . . . . ?
C6 C7 C12 C11 -1.9(13) . . . . ?
C17 N3 C13 C14 3.6(10) . . . . ?
Hg2 N3 C13 C14 -177.2(5) . . . . ?
C17 N3 C13 P3 -172.9(5) . . . . ?
Hg2 N3 C13 P3 6.4(7) . . . . ?
N3 C13 C14 C15 -1.8(11) . . . . ?
P3 C13 C14 C15 174.3(6) . . . . ?
C13 C14 C15 C16 0.1(12) . . . . ?
C14 C15 C16 C17 -0.1(11) . . . . ?
C14 C15 C16 C23 -176.8(8) . . . . ?
C13 N3 C17 C16 -3.6(10) . . . . ?
Hg2 N3 C17 C16 177.1(5) . . . . ?
C13 N3 C17 C18 175.2(6) . . . . ?
Hg2 N3 C17 C18 -4.0(8) . . . . ?
C15 C16 C17 N3 1.8(11) . . . . ?
C23 C16 C17 N3 178.8(7) . . . . ?
C15 C16 C17 C18 -177.1(7) . . . . ?
C23 C16 C17 C18 -0.1(11) . . . . ?
C22 N4 C18 C19 0.5(10) . . . . ?
Hg2 N4 C18 C19 -177.4(5) . . . . ?
C22 N4 C18 C17 -177.6(6) . . . . ?
Hg2 N4 C18 C17 4.5(8) . . . . ?
N3 C17 C18 N4 -0.5(10) . . . . ?
C16 C17 C18 N4 178.4(6) . . . . ?
N3 C17 C18 C19 -178.7(6) . . . . ?
C16 C17 C18 C19 0.2(10) . . . . ?
N4 C18 C19 C20 2.2(11) . . . . ?
C17 C18 C19 C20 -179.7(7) . . . . ?
N4 C18 C19 C24 -179.4(7) . . . . ?
C17 C18 C19 C24 -1.3(11) . . . . ?
C18 C19 C20 C21 -1.8(11) . . . . ?
C24 C19 C20 C21 179.9(8) . . . . ?
C19 C20 C21 C22 -1.1(12) . . . . ?
C18 N4 C22 C21 -3.6(10) . . . . ?
Hg2 N4 C22 C21 174.1(5) . . . . ?
C18 N4 C22 P4 175.0(5) . . . . ?
Hg2 N4 C22 P4 -7.2(7) . . . . ?
C20 C21 C22 N4 3.9(11) . . . . ?
C20 C21 C22 P4 -174.5(6) . . . . ?
C17 C16 C23 C24 1.2(12) . . . . ?
C15 C16 C23 C24 177.9(8) . . . . ?
C16 C23 C24 C19 -2.3(13) . . . . ?
C18 C19 C24 C23 2.4(12) . . . . ?
C20 C19 C24 C23 -179.3(8) . . . . ?
C29 N5 C25 C26 0.8(11) . . . . ?
C29 N5 C25 P5 179.2(5) . . . . ?
N5 C25 C26 C27 -1.5(12) . . . . ?
P5 C25 C26 C27 -179.6(6) . . . . ?
C25 C26 C27 C28 1.5(12) . . . . ?
C26 C27 C28 C29 -1.0(11) . . . . ?
C26 C27 C28 C35 178.2(8) . . . . ?
C25 N5 C29 C28 -0.3(10) . . . . ?
C25 N5 C29 C30 -178.7(6) . . . . ?
C27 C28 C29 N5 0.4(10) . . . . ?
C35 C28 C29 N5 -178.8(6) . . . . ?
C27 C28 C29 C30 178.8(7) . . . . ?
C35 C28 C29 C30 -0.4(10) . . . . ?
C34 N6 C30 C31 -3.5(10) . . . . ?
C34 N6 C30 C29 174.4(6) . . . . ?
N5 C29 C30 N6 -0.1(9) . . . . ?
C28 C29 C30 N6 -178.7(6) . . . . ?
N5 C29 C30 C31 177.8(6) . . . . ?
C28 C29 C30 C31 -0.7(10) . . . . ?
N6 C30 C31 C32 3.1(12) . . . . ?
C29 C30 C31 C32 -174.7(7) . . . . ?
N6 C30 C31 C36 179.7(7) . . . . ?
C29 C30 C31 C36 1.8(11) . . . . ?
C30 C31 C32 C33 0.8(13) . . . . ?
C36 C31 C32 C33 -175.6(8) . . . . ?
C31 C32 C33 C34 -3.9(13) . . . . ?
C30 N6 C34 C33 0.1(10) . . . . ?
C30 N6 C34 P6 -174.8(5) . . . . ?
C32 C33 C34 N6 3.6(12) . . . . ?
C32 C33 C34 P6 177.9(7) . . . . ?
C29 C28 C35 C36 0.2(12) . . . . ?
C27 C28 C35 C36 -178.9(8) . . . . ?
C28 C35 C36 C31 1.0(13) . . . . ?
C32 C31 C36 C35 174.3(9) . . . . ?
C30 C31 C36 C35 -2.0(12) . . . . ?
C42 C37 C38 C39 -0.9(11) . . . . ?
P1 C37 C38 C39 173.8(6) . . . . ?
C37 C38 C39 C40 -0.3(12) . . . . ?
C38 C39 C40 C41 2.1(13) . . . . ?
C39 C40 C41 C42 -2.7(13) . . . . ?
C40 C41 C42 C37 1.6(13) . . . . ?
C38 C37 C42 C41 0.2(11) . . . . ?
P1 C37 C42 C41 -174.3(6) . . . . ?
C48 C43 C44 C45 -1.2(11) . . . . ?
P1 C43 C44 C45 177.2(6) . . . . ?
C43 C44 C45 C46 0.2(12) . . . . ?
C44 C45 C46 C47 1.4(14) . . . . ?
C45 C46 C47 C48 -2.2(14) . . . . ?
C46 C47 C48 C43 1.3(14) . . . . ?
C44 C43 C48 C47 0.4(12) . . . . ?
P1 C43 C48 C47 -178.0(7) . . . . ?
C54 C49 C50 C51 0.1(10) . . . . ?
P2 C49 C50 C51 175.9(5) . . . . ?
C49 C50 C51 C52 0.1(11) . . . . ?
C50 C51 C52 C53 0.4(12) . . . . ?
C51 C52 C53 C54 -1.1(12) . . . . ?
C52 C53 C54 C49 1.4(12) . . . . ?
C50 C49 C54 C53 -0.9(11) . . . . ?
P2 C49 C54 C53 -176.8(6) . . . . ?
C60 C55 C56 C57 -0.2(10) . . . . ?
P2 C55 C56 C57 -176.5(6) . . . . ?
C55 C56 C57 C58 -0.3(11) . . . . ?
C56 C57 C58 C59 0.2(11) . . . . ?
C57 C58 C59 C60 0.2(12) . . . . ?
C58 C59 C60 C55 -0.7(11) . . . . ?
C56 C55 C60 C59 0.7(11) . . . . ?
P2 C55 C60 C59 176.8(6) . . . . ?
C66 C61 C62 C63 -0.8(11) . . . . ?
P3 C61 C62 C63 -177.1(6) . . . . ?
C61 C62 C63 C64 -0.4(12) . . . . ?
C62 C63 C64 C65 2.1(12) . . . . ?
C63 C64 C65 C66 -2.6(13) . . . . ?
C64 C65 C66 C61 1.4(12) . . . . ?
C62 C61 C66 C65 0.3(11) . . . . ?
P3 C61 C66 C65 176.7(6) . . . . ?
C72 C67 C68 C69 -1.4(11) . . . . ?
P3 C67 C68 C69 -174.8(5) . . . . ?
C67 C68 C69 C70 1.8(11) . . . . ?
C68 C69 C70 C71 -1.0(12) . . . . ?
C69 C70 C71 C72 -0.1(13) . . . . ?
C70 C71 C72 C67 0.4(12) . . . . ?
C68 C67 C72 C71 0.3(11) . . . . ?
P3 C67 C72 C71 173.6(6) . . . . ?
C78 C73 C74 C75 0.9(12) . . . . ?
P4 C73 C74 C75 -177.2(7) . . . . ?
C73 C74 C75 C76 -0.6(14) . . . . ?
C74 C75 C76 C77 -0.8(15) . . . . ?
C75 C76 C77 C78 1.9(16) . . . . ?
C74 C73 C78 C77 0.1(13) . . . . ?
P4 C73 C78 C77 178.2(7) . . . . ?
C76 C77 C78 C73 -1.5(15) . . . . ?
C84 C79 C80 C81 -0.9(13) . . . . ?
P4 C79 C80 C81 179.6(7) . . . . ?
C79 C80 C81 C82 0.0(15) . . . . ?
C80 C81 C82 C83 0.3(14) . . . . ?
C81 C82 C83 C84 0.3(12) . . . . ?
C80 C79 C84 C83 1.5(11) . . . . ?
P4 C79 C84 C83 -179.0(5) . . . . ?
C82 C83 C84 C79 -1.3(12) . . . . ?
C90 C85 C86 C87 0.7(13) . . . . ?
P5 C85 C86 C87 -173.4(7) . . . . ?
C85 C86 C87 C88 1.6(15) . . . . ?
C86 C87 C88 C89 -3.2(15) . . . . ?
C87 C88 C89 C90 2.6(13) . . . . ?
C86 C85 C90 C89 -1.3(11) . . . . ?
P5 C85 C90 C89 173.3(6) . . . . ?
C88 C89 C90 C85 -0.3(12) . . . . ?
C96 C91 C92 C93 -2.0(12) . . . . ?
P5 C91 C92 C93 174.3(6) . . . . ?
C91 C92 C93 C94 0.3(12) . . . . ?
C92 C93 C94 C95 0.8(12) . . . . ?
C93 C94 C95 C96 -0.1(13) . . . . ?
C92 C91 C96 C95 2.8(12) . . . . ?
P5 C91 C96 C95 -173.4(6) . . . . ?
C94 C95 C96 C91 -1.8(13) . . . . ?
C102 C97 C98 C99 -1.7(12) . . . . ?
P6 C97 C98 C99 178.5(7) . . . . ?
C97 C98 C99 C100 1.0(14) . . . . ?
C98 C99 C100 C101 1.1(14) . . . . ?
C99 C100 C101 C102 -2.3(13) . . . . ?
C98 C97 C102 C101 0.5(12) . . . . ?
P6 C97 C102 C101 -179.8(6) . . . . ?
C100 C101 C102 C97 1.5(13) . . . . ?
C108 C103 C104 C105 0.0(12) . . . . ?
P6 C103 C104 C105 -178.6(6) . . . . ?
C103 C104 C105 C106 1.7(13) . . . . ?
C104 C105 C106 C107 -1.5(13) . . . . ?
C105 C106 C107 C108 -0.3(14) . . . . ?
C104 C103 C108 C107 -1.9(12) . . . . ?
P6 C103 C108 C107 176.7(6) . . . . ?
C106 C107 C108 C103 2.1(13) . . . . ?
C7S C8S C9S C7S 1(2) . . . 3_657 ?
C9S C8S C7S C9S -1(2) . . . 3_657 ?
C6S C1S C2S C3S 1.3(17) . . . . ?
C1S C2S C3S C4S -0.4(18) . . . . ?
C2S C3S C4S C5S 0.4(19) . . . . ?
C3S C4S C5S C6S -1.3(19) . . . . ?
C4S C5S C6S C1S 2.1(18) . . . . ?
C2S C1S C6S C5S -2.1(17) . . . . ?
Cl1 C10S C11S Cl2 -32(6) . . . . ?
Cl3 C12S C13S Cl4 -60.0(18) . . . . ?
P8 F8 F8A F12A 35(2) . . . . ?
P8 F12 F12A F8A 41(3) . . . . ?
F8 F8A F12A F12 -84(5) . . . . ?
P8 F8A F12A F12 -44(4) . . . . ?
F8 F8A F12A P8 -40(2) . . . . ?
C38 C37 P1 C43 -108.2(6) . . . . ?
C42 C37 P1 C43 66.3(7) . . . . ?
C38 C37 P1 C1 149.3(6) . . . . ?
C42 C37 P1 C1 -36.2(7) . . . . ?
C38 C37 P1 Pt1 20.8(7) . . . . ?
C42 C37 P1 Pt1 -164.7(5) . . . . ?
C38 C37 P1 P2 80.3(6) . . . . ?
C42 C37 P1 P2 -105.2(6) . . . . ?
C48 C43 P1 C37 -173.5(6) . . . . ?
C44 C43 P1 C37 8.2(7) . . . . ?
C48 C43 P1 C1 -69.5(6) . . . . ?
C44 C43 P1 C1 112.1(6) . . . . ?
C48 C43 P1 Pt1 52.8(6) . . . . ?
C44 C43 P1 Pt1 -125.6(5) . . . . ?
C48 C43 P1 P2 -19.2(11) . . . . ?
C44 C43 P1 P2 162.5(4) . . . . ?
N1 C1 P1 C37 -92.5(6) . . . . ?
C2 C1 P1 C37 88.5(7) . . . . ?
N1 C1 P1 C43 162.8(5) . . . . ?
C2 C1 P1 C43 -16.1(7) . . . . ?
N1 C1 P1 Pt1 40.7(6) . . . . ?
C2 C1 P1 Pt1 -138.3(6) . . . . ?
N1 C1 P1 P2 -0.9(4) . . . . ?
C2 C1 P1 P2 -179.9(7) . . . . ?
P3 Pt1 P1 C37 -62.0(3) . . . . ?
P5 Pt1 P1 C37 166.6(3) . . . . ?
Hg1 Pt1 P1 C37 81.3(3) . . . . ?
Hg2 Pt1 P1 C37 26.1(3) . . . . ?
Pt2 Pt1 P1 C37 56.2(3) . . . . ?
P3 Pt1 P1 C43 61.7(3) . . . . ?
P5 Pt1 P1 C43 -69.8(3) . . . . ?
Hg1 Pt1 P1 C43 -155.0(3) . . . . ?
Hg2 Pt1 P1 C43 149.8(3) . . . . ?
Pt2 Pt1 P1 C43 179.8(3) . . . . ?
P3 Pt1 P1 C1 175.5(2) . . . . ?
P5 Pt1 P1 C1 44.0(3) . . . . ?
Hg1 Pt1 P1 C1 -41.3(2) . . . . ?
Hg2 Pt1 P1 C1 -96.4(3) . . . . ?
Pt2 Pt1 P1 C1 -66.4(3) . . . . ?
P3 Pt1 P1 P2 -139.79(6) . . . . ?
P5 Pt1 P1 P2 88.77(6) . . . . ?
Hg1 Pt1 P1 P2 3.48(2) . . . . ?
Hg2 Pt1 P1 P2 -51.68(2) . . . . ?
Pt2 Pt1 P1 P2 -21.626(17) . . . . ?
C50 C49 P2 C55 21.8(7) . . . . ?
C54 C49 P2 C55 -162.4(5) . . . . ?
C50 C49 P2 C10 122.1(6) . . . . ?
C54 C49 P2 C10 -62.1(6) . . . . ?
C50 C49 P2 Pt2 -111.7(6) . . . . ?
C54 C49 P2 Pt2 64.1(6) . . . . ?
C50 C49 P2 P1 -175.9(4) . . . . ?
C54 C49 P2 P1 -0.1(8) . . . . ?
C56 C55 P2 C49 -137.3(5) . . . . ?
C60 C55 P2 C49 46.6(6) . . . . ?
C56 C55 P2 C10 121.1(6) . . . . ?
C60 C55 P2 C10 -55.1(6) . . . . ?
C56 C55 P2 Pt2 -8.1(6) . . . . ?
C60 C55 P2 Pt2 175.8(5) . . . . ?
C56 C55 P2 P1 52.8(6) . . . . ?
C60 C55 P2 P1 -123.3(5) . . . . ?
N2 C10 P2 C49 154.7(5) . . . . ?
C9 C10 P2 C49 -27.2(7) . . . . ?
N2 C10 P2 C55 -99.2(5) . . . . ?
C9 C10 P2 C55 79.0(6) . . . . ?
N2 C10 P2 Pt2 31.7(6) . . . . ?
C9 C10 P2 Pt2 -150.1(5) . . . . ?
N2 C10 P2 P1 6.5(4) . . . . ?
C9 C10 P2 P1 -175.4(7) . . . . ?
P4 Pt2 P2 C49 -54.1(3) . . . . ?
P6 Pt2 P2 C49 76.7(3) . . . . ?
Hg2 Pt2 P2 C49 -168.1(2) . . . . ?
Hg1 Pt2 P2 C49 -153.3(2) . . . . ?
Pt1 Pt2 P2 C49 -167.0(2) . . . . ?
P4 Pt2 P2 C55 -179.3(2) . . . . ?
P6 Pt2 P2 C55 -48.4(3) . . . . ?
Hg2 Pt2 P2 C55 66.7(3) . . . . ?
Hg1 Pt2 P2 C55 81.5(2) . . . . ?
Pt1 Pt2 P2 C55 67.9(3) . . . . ?
P4 Pt2 P2 C10 61.4(3) . . . . ?
P6 Pt2 P2 C10 -167.7(2) . . . . ?
Hg2 Pt2 P2 C10 -52.6(3) . . . . ?
Hg1 Pt2 P2 C10 -37.8(2) . . . . ?
Pt1 Pt2 P2 C10 -51.5(3) . . . . ?
P4 Pt2 P2 P1 89.48(6) . . . . ?
P6 Pt2 P2 P1 -139.67(6) . . . . ?
Hg2 Pt2 P2 P1 -24.51(4) . . . . ?
Hg1 Pt2 P2 P1 -9.75(2) . . . . ?
Pt1 Pt2 P2 P1 -23.383(19) . . . . ?
C37 P1 P2 C49 24.4(5) . . . . ?
C43 P1 P2 C49 -130.4(7) . . . . ?
C1 P1 P2 C49 -75.6(5) . . . . ?
Pt1 P1 P2 C49 148.0(4) . . . . ?
C37 P1 P2 C55 -173.5(3) . . . . ?
C43 P1 P2 C55 31.7(7) . . . . ?
C1 P1 P2 C55 86.4(3) . . . . ?
Pt1 P1 P2 C55 -50.0(2) . . . . ?
C37 P1 P2 C10 95.5(3) . . . . ?
C43 P1 P2 C10 -59.3(7) . . . . ?
C1 P1 P2 C10 -4.5(3) . . . . ?
Pt1 P1 P2 C10 -140.9(2) . . . . ?
C37 P1 P2 Pt2 -57.7(2) . . . . ?
C43 P1 P2 Pt2 147.5(6) . . . . ?
C1 P1 P2 Pt2 -157.7(2) . . . . ?
Pt1 P1 P2 Pt2 65.90(6) . . . . ?
C72 C67 P3 C61 129.5(6) . . . . ?
C68 C67 P3 C61 -57.4(6) . . . . ?
C72 C67 P3 C13 28.4(7) . . . . ?
C68 C67 P3 C13 -158.5(6) . . . . ?
C72 C67 P3 Pt1 -100.8(6) . . . . ?
C68 C67 P3 Pt1 72.4(6) . . . . ?
C72 C67 P3 P4 -41.3(6) . . . . ?
C68 C67 P3 P4 131.8(5) . . . . ?
C66 C61 P3 C67 165.5(6) . . . . ?
C62 C61 P3 C67 -18.1(7) . . . . ?
C66 C61 P3 C13 -91.3(6) . . . . ?
C62 C61 P3 C13 85.0(6) . . . . ?
C66 C61 P3 Pt1 35.2(6) . . . . ?
C62 C61 P3 Pt1 -148.4(5) . . . . ?
C66 C61 P3 P4 -31.7(8) . . . . ?
C62 C61 P3 P4 144.7(5) . . . . ?
N3 C13 P3 C67 -100.0(5) . . . . ?
C14 C13 P3 C67 83.7(7) . . . . ?
N3 C13 P3 C61 154.7(5) . . . . ?
C14 C13 P3 C61 -21.6(7) . . . . ?
N3 C13 P3 Pt1 29.0(6) . . . . ?
C14 C13 P3 Pt1 -147.3(6) . . . . ?
N3 C13 P3 P4 3.5(4) . . . . ?
C14 C13 P3 P4 -172.8(7) . . . . ?
P1 Pt1 P3 C67 -176.5(3) . . . . ?
P5 Pt1 P3 C67 -43.0(3) . . . . ?
Hg1 Pt1 P3 C67 65.3(3) . . . . ?
Hg2 Pt1 P3 C67 82.0(3) . . . . ?
Pt2 Pt1 P3 C67 67.9(3) . . . . ?
P1 Pt1 P3 C61 -53.2(3) . . . . ?
P5 Pt1 P3 C61 80.3(3) . . . . ?
Hg1 Pt1 P3 C61 -171.4(2) . . . . ?
Hg2 Pt1 P3 C61 -154.7(2) . . . . ?
Pt2 Pt1 P3 C61 -168.8(2) . . . . ?
P1 Pt1 P3 C13 62.9(3) . . . . ?
P5 Pt1 P3 C13 -163.7(2) . . . . ?
Hg1 Pt1 P3 C13 -55.3(3) . . . . ?
Hg2 Pt1 P3 C13 -38.6(2) . . . . ?
Pt2 Pt1 P3 C13 -52.8(3) . . . . ?
P1 Pt1 P3 P4 91.70(6) . . . . ?
P5 Pt1 P3 P4 -134.85(6) . . . . ?
Hg1 Pt1 P3 P4 -26.49(4) . . . . ?
Hg2 Pt1 P3 P4 -9.79(3) . . . . ?
Pt2 Pt1 P3 P4 -23.94(2) . . . . ?
C84 C79 P4 C73 -109.6(6) . . . . ?
C80 C79 P4 C73 69.9(7) . . . . ?
C84 C79 P4 C22 145.9(6) . . . . ?
C80 C79 P4 C22 -34.7(7) . . . . ?
C84 C79 P4 Pt2 20.4(6) . . . . ?
C80 C79 P4 Pt2 -160.2(6) . . . . ?
C84 C79 P4 P3 77.2(5) . . . . ?
C80 C79 P4 P3 -103.3(7) . . . . ?
C74 C73 P4 C79 171.4(6) . . . . ?
C78 C73 P4 C79 -6.7(8) . . . . ?
C74 C73 P4 C22 -87.0(6) . . . . ?
C78 C73 P4 C22 95.0(7) . . . . ?
C74 C73 P4 Pt2 37.3(7) . . . . ?
C78 C73 P4 Pt2 -140.8(7) . . . . ?
C74 C73 P4 P3 -30.4(12) . . . . ?
C78 C73 P4 P3 151.5(6) . . . . ?
N4 C22 P4 C79 -93.2(6) . . . . ?
C21 C22 P4 C79 85.4(7) . . . . ?
N4 C22 P4 C73 160.8(5) . . . . ?
C21 C22 P4 C73 -20.6(7) . . . . ?
N4 C22 P4 Pt2 36.9(6) . . . . ?
C21 C22 P4 Pt2 -144.5(6) . . . . ?
N4 C22 P4 P3 -2.7(4) . . . . ?
C21 C22 P4 P3 175.8(7) . . . . ?
P2 Pt2 P4 C79 -64.0(3) . . . . ?
P6 Pt2 P4 C79 162.7(3) . . . . ?
Hg2 Pt2 P4 C79 77.9(3) . . . . ?
Hg1 Pt2 P4 C79 21.8(3) . . . . ?
Pt1 Pt2 P4 C79 52.5(3) . . . . ?
P2 Pt2 P4 C73 61.2(3) . . . . ?
P6 Pt2 P4 C73 -72.0(3) . . . . ?
Hg2 Pt2 P4 C73 -156.9(3) . . . . ?
Hg1 Pt2 P4 C73 147.0(3) . . . . ?
Pt1 Pt2 P4 C73 177.7(3) . . . . ?
P2 Pt2 P4 C22 178.4(3) . . . . ?
P6 Pt2 P4 C22 45.2(3) . . . . ?
Hg2 Pt2 P4 C22 -39.7(3) . . . . ?
Hg1 Pt2 P4 C22 -95.8(3) . . . . ?
Pt1 Pt2 P4 C22 -65.1(3) . . . . ?
P2 Pt2 P4 P3 -138.48(6) . . . . ?
P6 Pt2 P4 P3 88.31(5) . . . . ?
Hg2 Pt2 P4 P3 3.42(2) . . . . ?
Hg1 Pt2 P4 P3 -52.67(2) . . . . ?
Pt1 Pt2 P4 P3 -21.955(18) . . . . ?
C67 P3 P4 C79 -166.6(3) . . . . ?
C61 P3 P4 C79 30.9(5) . . . . ?
C13 P3 P4 C79 98.3(3) . . . . ?
Pt1 P3 P4 C79 -54.2(2) . . . . ?
C67 P3 P4 C73 34.6(8) . . . . ?
C61 P3 P4 C73 -127.9(9) . . . . ?
C13 P3 P4 C73 -60.5(8) . . . . ?
Pt1 P3 P4 C73 146.9(8) . . . . ?
C67 P3 P4 C22 96.0(3) . . . . ?
C61 P3 P4 C22 -66.6(5) . . . . ?
C13 P3 P4 C22 0.8(3) . . . . ?
Pt1 P3 P4 C22 -151.7(2) . . . . ?
C67 P3 P4 Pt2 -42.1(2) . . . . ?
C61 P3 P4 Pt2 155.4(4) . . . . ?
C13 P3 P4 Pt2 -137.2(2) . . . . ?
Pt1 P3 P4 Pt2 70.24(6) . . . . ?
N5 C25 P5 C91 -94.7(6) . . . . ?
C26 C25 P5 C91 83.6(7) . . . . ?
N5 C25 P5 C85 157.8(5) . . . . ?
C26 C25 P5 C85 -23.9(7) . . . . ?
N5 C25 P5 Pt1 32.0(6) . . . . ?
C26 C25 P5 Pt1 -149.6(6) . . . . ?
N5 C25 P5 P6 -3.1(4) . . . . ?
C26 C25 P5 P6 175.3(7) . . . . ?
C96 C91 P5 C25 -147.5(7) . . . . ?
C92 C91 P5 C25 36.3(7) . . . . ?
C96 C91 P5 C85 -42.7(8) . . . . ?
C92 C91 P5 C85 141.1(6) . . . . ?
C96 C91 P5 Pt1 86.2(7) . . . . ?
C92 C91 P5 Pt1 -90.0(6) . . . . ?
C96 C91 P5 P6 144.1(7) . . . . ?
C92 C91 P5 P6 -32.1(6) . . . . ?
C90 C85 P5 C25 -97.8(6) . . . . ?
C86 C85 P5 C25 76.4(7) . . . . ?
C90 C85 P5 C91 156.5(6) . . . . ?
C86 C85 P5 C91 -29.3(8) . . . . ?
C90 C85 P5 Pt1 27.6(6) . . . . ?
C86 C85 P5 Pt1 -158.3(6) . . . . ?
C90 C85 P5 P6 -42.3(10) . . . . ?
C86 C85 P5 P6 131.9(7) . . . . ?
P3 Pt1 P5 C25 52.0(3) . . . . ?
P1 Pt1 P5 C25 -171.2(3) . . . . ?
Hg1 Pt1 P5 C25 -88.1(3) . . . . ?
Hg2 Pt1 P5 C25 -40.9(3) . . . . ?
Pt2 Pt1 P5 C25 -61.5(3) . . . . ?
P3 Pt1 P5 C91 171.3(3) . . . . ?
P1 Pt1 P5 C91 -51.9(3) . . . . ?
Hg1 Pt1 P5 C91 31.2(3) . . . . ?
Hg2 Pt1 P5 C91 78.5(3) . . . . ?
Pt2 Pt1 P5 C91 57.8(3) . . . . ?
P3 Pt1 P5 C85 -65.6(3) . . . . ?
P1 Pt1 P5 C85 71.2(3) . . . . ?
Hg1 Pt1 P5 C85 154.3(3) . . . . ?
Hg2 Pt1 P5 C85 -158.5(3) . . . . ?
Pt2 Pt1 P5 C85 -179.1(3) . . . . ?
P3 Pt1 P5 P6 90.49(5) . . . . ?
P1 Pt1 P5 P6 -132.71(6) . . . . ?
Hg1 Pt1 P5 P6 -49.61(2) . . . . ?
Hg2 Pt1 P5 P6 -2.34(3) . . . . ?
Pt2 Pt1 P5 P6 -22.980(18) . . . . ?
C102 C97 P6 C103 156.2(6) . . . . ?
C98 C97 P6 C103 -24.1(7) . . . . ?
C102 C97 P6 C34 -99.8(6) . . . . ?
C98 C97 P6 C34 79.9(7) . . . . ?
C102 C97 P6 Pt2 29.1(7) . . . . ?
C98 C97 P6 Pt2 -151.2(6) . . . . ?
C102 C97 P6 P5 -38.7(10) . . . . ?
C98 C97 P6 P5 141.0(6) . . . . ?
C108 C103 P6 C97 128.5(6) . . . . ?
C104 C103 P6 C97 -53.0(6) . . . . ?
C108 C103 P6 C34 24.1(7) . . . . ?
C104 C103 P6 C34 -157.3(6) . . . . ?
C108 C103 P6 Pt2 -105.5(6) . . . . ?
C104 C103 P6 Pt2 73.1(6) . . . . ?
C108 C103 P6 P5 -45.2(6) . . . . ?
C104 C103 P6 P5 133.4(6) . . . . ?
N6 C34 P6 C97 160.2(5) . . . . ?
C33 C34 P6 C97 -14.7(7) . . . . ?
N6 C34 P6 C103 -96.9(5) . . . . ?
C33 C34 P6 C103 88.2(7) . . . . ?
N6 C34 P6 Pt2 32.5(6) . . . . ?
C33 C34 P6 Pt2 -142.4(6) . . . . ?
N6 C34 P6 P5 3.6(4) . . . . ?
C33 C34 P6 P5 -171.3(7) . . . . ?
P2 Pt2 P6 C97 -57.8(3) . . . . ?
P4 Pt2 P6 C97 75.8(3) . . . . ?
Hg2 Pt2 P6 C97 159.8(3) . . . . ?
Hg1 Pt2 P6 C97 -157.5(3) . . . . ?
Pt1 Pt2 P6 C97 -176.0(3) . . . . ?
P2 Pt2 P6 C103 -175.6(3) . . . . ?
P4 Pt2 P6 C103 -42.1(3) . . . . ?
Hg2 Pt2 P6 C103 42.0(3) . . . . ?
Hg1 Pt2 P6 C103 84.7(3) . . . . ?
Pt1 Pt2 P6 C103 66.2(3) . . . . ?
P2 Pt2 P6 C34 62.9(3) . . . . ?
P4 Pt2 P6 C34 -163.5(3) . . . . ?
Hg2 Pt2 P6 C34 -79.5(3) . . . . ?
Hg1 Pt2 P6 C34 -36.8(3) . . . . ?
Pt1 Pt2 P6 C34 -55.3(3) . . . . ?
P2 Pt2 P6 P5 94.85(6) . . . . ?
P4 Pt2 P6 P5 -131.57(6) . . . . ?
Hg2 Pt2 P6 P5 -47.52(2) . . . . ?
Hg1 Pt2 P6 P5 -4.80(3) . . . . ?
Pt1 Pt2 P6 P5 -23.332(19) . . . . ?
C25 P5 P6 C97 -65.7(6) . . . . ?
C91 P5 P6 C97 34.9(6) . . . . ?
C85 P5 P6 C97 -126.7(8) . . . . ?
Pt1 P5 P6 C97 151.8(6) . . . . ?
C25 P5 P6 C103 99.2(3) . . . . ?
C91 P5 P6 C103 -160.2(3) . . . . ?
C85 P5 P6 C103 38.2(7) . . . . ?
Pt1 P5 P6 C103 -43.3(2) . . . . ?
C25 P5 P6 C34 2.5(4) . . . . ?
C91 P5 P6 C34 103.1(3) . . . . ?
C85 P5 P6 C34 -58.5(7) . . . . ?
Pt1 P5 P6 C34 -140.0(3) . . . . ?
C25 P5 P6 Pt2 -147.0(3) . . . . ?
C91 P5 P6 Pt2 -46.4(3) . . . . ?
C85 P5 P6 Pt2 152.0(6) . . . . ?
Pt1 P5 P6 Pt2 70.50(6) . . . . ?
F12 F12A P8 F10A -95(2) . . . . ?
F8A F12A P8 F10A 111.3(19) . . . . ?
F12 F12A P8 F7 -15(2) . . . . ?
F8A F12A P8 F7 -168.4(14) . . . . ?
F12 F12A P8 F8A 154(2) . . . . ?
F12 F12A P8 F11 169.7(15) . . . . ?
F8A F12A P8 F11 16(3) . . . . ?
F12 F12A P8 F7A -19(2) . . . . ?
F8A F12A P8 F7A -172.8(12) . . . . ?
F12 F12A P8 F9 75.8(18) . . . . ?
F8A F12A P8 F9 -77.9(12) . . . . ?
F12 F12A P8 F10 -109(2) . . . . ?
F8A F12A P8 F10 96.9(18) . . . . ?
F12 F12A P8 F8 173.4(19) . . . . ?
F8A F12A P8 F8 19.7(14) . . . . ?
F8A F12A P8 F12 -154(2) . . . . ?
F10 F10A P8 F12A -141(7) . . . . ?
F10 F10A P8 F7 107(6) . . . . ?
F10 F10A P8 F8A -95(6) . . . . ?
F10 F10A P8 F11 11(6) . . . . ?
F10 F10A P8 F7A 88(6) . . . . ?
F10 F10A P8 F9 174.9(19) . . . . ?
F10 F10A P8 F8 -54(6) . . . . ?
F10 F10A P8 F12 178(6) . . . . ?
F8 F8A P8 F12A 149(2) . . . . ?
F8 F8A P8 F10A 85.0(17) . . . . ?
F12A F8A P8 F10A -64.4(17) . . . . ?
F8 F8A P8 F7 180(3) . . . . ?
F12A F8A P8 F7 30(3) . . . . ?
F8 F8A P8 F11 -23.4(15) . . . . ?
F12A F8A P8 F11 -172.8(13) . . . . ?
F8 F8A P8 F7A -134(11) . . . . ?
F12A F8A P8 F7A 76(11) . . . . ?
F8 F8A P8 F9 -108.4(14) . . . . ?
F12A F8A P8 F9 102.2(13) . . . . ?
F8 F8A P8 F10 61.4(18) . . . . ?
F12A F8A P8 F10 -88.0(17) . . . . ?
F12A F8A P8 F8 -149(2) . . . . ?
F8 F8A P8 F12 166.1(15) . . . . ?
F12A F8A P8 F12 16.6(15) . . . . ?
F10A F10 P8 F12A 37(6) . . . . ?
F10A F10 P8 F7 -73(6) . . . . ?
F10A F10 P8 F8A 87(6) . . . . ?
F10A F10 P8 F11 -169(6) . . . . ?
F10A F10 P8 F7A -91(6) . . . . ?
F10A F10 P8 F9 -173(3) . . . . ?
F10A F10 P8 F8 124(6) . . . . ?
F10A F10 P8 F12 -2(6) . . . . ?
F8A F8 P8 F12A -23.1(16) . . . . ?
F8A F8 P8 F10A -97.5(16) . . . . ?
F8A F8 P8 F7 -180(100) . . . . ?
F8A F8 P8 F11 155.1(16) . . . . ?
F8A F8 P8 F7A 173.2(12) . . . . ?
F8A F8 P8 F9 72.4(13) . . . . ?
F8A F8 P8 F10 -116.8(17) . . . . ?
F8A F8 P8 F12 -17.7(19) . . . . ?
F12A F12 P8 F10A 76(2) . . . . ?
F12A F12 P8 F7 165(2) . . . . ?
F12A F12 P8 F8A -20(2) . . . . ?
F12A F12 P8 F11 -162(3) . . . . ?
F12A F12 P8 F7A 165(2) . . . . ?
F12A F12 P8 F9 -104.5(19) . . . . ?
F12A F12 P8 F10 77(2) . . . . ?
F12A F12 P8 F8 -8(2) . . . . ?
